data_4120320
loop_
_publ_author_name
'Tamara M. Powers'
'Theodore A. Betley'

_publ_contact_author_address
;
Department of Chemistry and Chemical Biology
Harvard University
Mallinckrodt 306E
12 Oxford Street
Cambridge, MA 02138
;
_publ_contact_author_email betley@chemistry.harvard.edu
_publ_contact_author_name 'Professor Theodore A. Betley'
_publ_contact_author_phone 617-496-9944
_publ_section_title
;
 Testing the Polynuclear Hypothesis: Multielectron Reduction of Small
 Molecules by Triiron Reaction Sites
;
_journal_name_full 'Journal of the American Chemical Society'
_journal_page_first 12289
_journal_page_last 12296
_journal_paper_doi 10.1021/ja405057n
_journal_volume 135
_journal_year 2013
_chemical_formula_sum 'C131 H205 Fe6 N16 Si6'
_chemical_formula_weight 2507.75
_chemical_name_systematic
; 
 ? 
;
_space_group_IT_number 2
_symmetry_cell_setting triclinic
_symmetry_space_group_name_Hall '-P 1'
_symmetry_space_group_name_H-M 'P -1'
_atom_sites_solution_hydrogens geom
_atom_sites_solution_primary direct
_atom_sites_solution_secondary difmap
_audit_creation_method SHELXL-97
_cell_angle_alpha 96.398(2)
_cell_angle_beta 108.873(2)
_cell_angle_gamma 100.447(2)
_cell_formula_units_Z 2
_cell_length_a 15.2814(14)
_cell_length_b 21.682(2)
_cell_length_c 22.529(2)
_cell_measurement_reflns_used 9937
_cell_measurement_temperature 100(1)
_cell_measurement_theta_max 25.59
_cell_measurement_theta_min 2.32
_cell_volume 6829.1(11)
_computing_cell_refinement 'SAINT 7.46A (Bruker-AXS, 2009)'
_computing_data_collection 'APEX2 v2009.3.0 (Bruker-AXS, 2009)'
_computing_data_reduction 'SAINT 7.46A (Bruker-AXS, 2009)'
_computing_molecular_graphics 'Bruker SHELXTL (Sheldrick, 2008)'
_computing_publication_material 'Bruker SHELXTL (Sheldrick, 2008)'
_computing_structure_refinement 'SHELXL-97 (Sheldrick, 2008)'
_computing_structure_solution 'SHELXS-97 (Sheldrick, 2008)'
_diffrn_ambient_temperature 100(1)
_diffrn_measured_fraction_theta_full 0.995
_diffrn_measured_fraction_theta_max 0.995
_diffrn_measurement_device_type
;
Bruker D8 goniometer with CCD area detector
;
_diffrn_measurement_method 'phi and omega scans'
_diffrn_radiation_monochromator graphite
_diffrn_radiation_source 'fine-focus sealed tube'
_diffrn_radiation_type MoK\a
_diffrn_radiation_wavelength 0.71073
_diffrn_reflns_av_R_equivalents 0.1294
_diffrn_reflns_av_sigmaI/netI 0.1382
_diffrn_reflns_limit_h_max 18
_diffrn_reflns_limit_h_min -18
_diffrn_reflns_limit_k_max 26
_diffrn_reflns_limit_k_min -26
_diffrn_reflns_limit_l_max 27
_diffrn_reflns_limit_l_min -27
_diffrn_reflns_number 108290
_diffrn_reflns_theta_full 25.79
_diffrn_reflns_theta_max 25.79
_diffrn_reflns_theta_min 1.24
_exptl_absorpt_coefficient_mu 0.725
_exptl_absorpt_correction_T_max 0.9443
_exptl_absorpt_correction_T_min 0.8339
_exptl_absorpt_correction_type multi-scan
_exptl_absorpt_process_details 'SADABS (Sheldrick, 2008')'
_exptl_crystal_colour brown
_exptl_crystal_density_diffrn 1.220
_exptl_crystal_description plate
_exptl_crystal_F_000 2686
_exptl_crystal_size_max 0.26
_exptl_crystal_size_mid 0.23
_exptl_crystal_size_min 0.08
_refine_diff_density_max 1.302
_refine_diff_density_min -0.457
_refine_diff_density_rms 0.093
_refine_ls_extinction_method none
_refine_ls_goodness_of_fit_ref 1.043
_refine_ls_hydrogen_treatment constr
_refine_ls_matrix_type full
_refine_ls_number_parameters 1500
_refine_ls_number_reflns 26099
_refine_ls_number_restraints 127
_refine_ls_restrained_S_all 1.045
_refine_ls_R_factor_all 0.1492
_refine_ls_R_factor_gt 0.0643
_refine_ls_shift/su_max 0.001
_refine_ls_shift/su_mean 0.000
_refine_ls_structure_factor_coef Fsqd
_refine_ls_weighting_details 'calc w=1/[\s^2^(Fo^2^)+(0.0726P)^2^+0.0000P] where P=(Fo^2^+2Fc^2^)/3'
_refine_ls_weighting_scheme calc
_refine_ls_wR_factor_gt 0.1444
_refine_ls_wR_factor_ref 0.1784
_reflns_number_gt 13655
_reflns_number_total 26099
_reflns_threshold_expression >2sigma(I)
_cod_data_source_file ja405057n_si_002_3.cif
_cod_data_source_block Fe3_NPh_2
_cod_database_code 4120320

loop_
_symmetry_equiv_pos_as_xyz
'x, y, z'
'-x, -y, -z'

loop_
_atom_site_label
_atom_site_type_symbol
_atom_site_fract_x
_atom_site_fract_y
_atom_site_fract_z
_atom_site_U_iso_or_equiv
_atom_site_adp_type
_atom_site_occupancy
_atom_site_symmetry_multiplicity
_atom_site_calc_flag
_atom_site_refinement_flags
_atom_site_disorder_assembly
_atom_site_disorder_group
C16S C 0.6863(12) 1.0812(8) 0.3696(8) 0.125(5) Uani 0.538(5) 1 d PDU A 1
H16A H 0.7289 1.0885 0.3453 0.187 Uiso 0.538(5) 1 calc PR A 1
H16B H 0.7117 1.0568 0.4026 0.187 Uiso 0.538(5) 1 calc PR A 1
H16C H 0.6815 1.1224 0.3898 0.187 Uiso 0.538(5) 1 calc PR A 1
C17S C 0.5809(11) 1.0414(7) 0.3215(7) 0.096(4) Uani 0.538(5) 1 d PDU A 1
H17A H 0.5382 1.0328 0.3461 0.115 Uiso 0.538(5) 1 calc PR A 1
H17B H 0.5536 1.0669 0.2895 0.115 Uiso 0.538(5) 1 calc PR A 1
C18S C 0.5887(12) 0.9774(7) 0.2874(9) 0.088(3) Uani 0.538(5) 1 d PDU A 1
H18A H 0.6350 0.9884 0.2659 0.105 Uiso 0.538(5) 1 calc PR A 1
H18B H 0.6181 0.9543 0.3213 0.105 Uiso 0.538(5) 1 calc PR A 1
C19S C 0.5024(8) 0.9291(7) 0.2382(6) 0.058(3) Uani 0.538(5) 1 d PDU A 1
H19A H 0.4690 0.9599 0.2166 0.070 Uiso 0.538(5) 1 calc PR A 1
H19B H 0.4685 0.9168 0.2674 0.070 Uiso 0.538(5) 1 calc PR A 1
C20S C 0.4483(15) 0.8630(9) 0.1782(13) 0.084(3) Uani 0.538(5) 1 d PDU A 1
H20A H 0.3935 0.8397 0.1872 0.101 Uiso 0.538(5) 1 calc PR A 1
H20B H 0.4218 0.8790 0.1382 0.101 Uiso 0.538(5) 1 calc PR A 1
C21S C 0.4998(13) 0.8153(8) 0.1640(10) 0.094(4) Uani 0.538(5) 1 d PDU A 1
H21A H 0.4596 0.7856 0.1244 0.141 Uiso 0.538(5) 1 calc PR A 1
H21B H 0.5156 0.7917 0.1992 0.141 Uiso 0.538(5) 1 calc PR A 1
H21C H 0.5584 0.8370 0.1590 0.141 Uiso 0.538(5) 1 calc PR A 1
C16T C 0.7419(14) 1.0443(10) 0.2946(9) 0.125(5) Uani 0.462(5) 1 d PD A 2
H16D H 0.7345 1.0635 0.2564 0.187 Uiso 0.462(5) 1 calc PR A 2
H16E H 0.7854 1.0158 0.2972 0.187 Uiso 0.462(5) 1 calc PR A 2
H16F H 0.7677 1.0780 0.3326 0.187 Uiso 0.462(5) 1 calc PR A 2
C17T C 0.6393(14) 1.0039(10) 0.2906(10) 0.096(4) Uani 0.462(5) 1 d PD A 2
H17C H 0.6494 0.9847 0.3294 0.115 Uiso 0.462(5) 1 calc PR A 2
H17D H 0.5994 1.0347 0.2928 0.115 Uiso 0.462(5) 1 calc PR A 2
C18T C 0.5801(13) 0.9497(8) 0.2323(8) 0.088(3) Uani 0.462(5) 1 d PD A 2
H18C H 0.5355 0.9725 0.2063 0.105 Uiso 0.462(5) 1 calc PR A 2
H18D H 0.6270 0.9477 0.2108 0.105 Uiso 0.462(5) 1 calc PR A 2
C19T C 0.5232(10) 0.8846(8) 0.2111(7) 0.058(3) Uani 0.462(5) 1 d PD A 2
H19C H 0.5026 0.8791 0.2479 0.070 Uiso 0.462(5) 1 calc PR A 2
H19D H 0.5741 0.8609 0.2165 0.070 Uiso 0.462(5) 1 calc PR A 2
C20T C 0.4396(18) 0.8361(10) 0.1569(15) 0.084(3) Uani 0.462(5) 1 d PD A 2
H20C H 0.3905 0.8191 0.1745 0.101 Uiso 0.462(5) 1 calc PR A 2
H20D H 0.4104 0.8590 0.1228 0.101 Uiso 0.462(5) 1 calc PR A 2
C21T C 0.4697(16) 0.7798(9) 0.1273(11) 0.094(4) Uani 0.462(5) 1 d PD A 2
H21D H 0.4993 0.7937 0.0969 0.141 Uiso 0.462(5) 1 calc PR A 2
H21E H 0.4137 0.7449 0.1050 0.141 Uiso 0.462(5) 1 calc PR A 2
H21F H 0.5154 0.7651 0.1611 0.141 Uiso 0.462(5) 1 calc PR A 2
C22S C 0.6221(14) 0.6620(8) 0.1235(9) 0.097(3) Uani 0.50 1 d PDU B -1
H22A H 0.5995 0.6937 0.0982 0.145 Uiso 0.50 1 calc PR B -1
H22B H 0.6914 0.6750 0.1440 0.145 Uiso 0.50 1 calc PR B -1
H22C H 0.5930 0.6590 0.1563 0.145 Uiso 0.50 1 calc PR B -1
C23S C 0.5915(15) 0.5895(9) 0.0748(10) 0.097(3) Uani 0.50 1 d PD B -1
H23A H 0.6356 0.5961 0.0509 0.116 Uiso 0.50 1 calc PR B -1
H23B H 0.6182 0.5625 0.1054 0.116 Uiso 0.50 1 calc PR B -1
C24S C 0.5067(16) 0.5416(9) 0.0258(11) 0.097(3) Uani 0.50 1 d PD B -1
H24A H 0.4598 0.5284 0.0464 0.116 Uiso 0.50 1 calc PR B -1
H24B H 0.4764 0.5633 -0.0090 0.116 Uiso 0.50 1 calc PR B -1
C25S C 0.5269(15) 0.4834(9) -0.0028(11) 0.097(3) Uani 0.50 1 d PD B -1
H25D H 0.5562 0.4608 0.0316 0.116 Uiso 0.50 1 calc PR B -1
H25E H 0.5732 0.4958 -0.0239 0.116 Uiso 0.50 1 calc PR B -1
C26S C 0.4361(15) 0.4373(9) -0.0522(11) 0.097(3) Uani 0.50 1 d PD B -1
H26D H 0.4085 0.4610 -0.0861 0.116 Uiso 0.50 1 calc PR B -1
H26E H 0.3896 0.4277 -0.0305 0.116 Uiso 0.50 1 calc PR B -1
C27S C 0.4436(14) 0.3654(8) -0.0894(9) 0.097(3) Uani 0.50 1 d PD B -1
H27A H 0.3802 0.3420 -0.1185 0.145 Uiso 0.50 1 calc PR B -1
H27B H 0.4686 0.3400 -0.0572 0.145 Uiso 0.50 1 calc PR B -1
H27C H 0.4861 0.3732 -0.1137 0.145 Uiso 0.50 1 calc PR B -1
C8S C 0.5854(11) 0.3183(8) 0.1096(7) 0.111(3) Uani 0.620(7) 1 d PDU C 1
H8SA H 0.5704 0.3199 0.0642 0.166 Uiso 0.620(7) 1 calc PR C 1
H8SB H 0.5280 0.3170 0.1204 0.166 Uiso 0.620(7) 1 calc PR C 1
H8SC H 0.6090 0.2800 0.1187 0.166 Uiso 0.620(7) 1 calc PR C 1
C9S C 0.6615(10) 0.3773(8) 0.1493(6) 0.111(3) Uani 0.620(7) 1 d PDU C 1
H9SA H 0.6441 0.4152 0.1321 0.133 Uiso 0.620(7) 1 calc PR C 1
H9SB H 0.7225 0.3737 0.1442 0.133 Uiso 0.620(7) 1 calc PR C 1
C10S C 0.6773(11) 0.3888(9) 0.2239(7) 0.107(4) Uani 0.620(7) 1 d PDU C 1
H10A H 0.6222 0.4017 0.2312 0.128 Uiso 0.620(7) 1 calc PR C 1
H10B H 0.6855 0.3494 0.2413 0.128 Uiso 0.620(7) 1 calc PR C 1
C11S C 0.7638(10) 0.4400(7) 0.2545(7) 0.089(2) Uani 0.620(7) 1 d PDU C 1
H11A H 0.8141 0.4292 0.2393 0.106 Uiso 0.620(7) 1 calc PR C 1
H11B H 0.7856 0.4408 0.3011 0.106 Uiso 0.620(7) 1 calc PR C 1
C12S C 0.7535(10) 0.5110(8) 0.2421(8) 0.089(2) Uani 0.620(7) 1 d PDU C 1
H12A H 0.7331 0.5103 0.1956 0.106 Uiso 0.620(7) 1 calc PR C 1
H12B H 0.7021 0.5213 0.2564 0.106 Uiso 0.620(7) 1 calc PR C 1
C13S C 0.8449(10) 0.5661(7) 0.2758(8) 0.070(3) Uani 0.620(7) 1 d PDU C 1
H13A H 0.8593 0.5735 0.3225 0.084 Uiso 0.620(7) 1 calc PR C 1
H13B H 0.8998 0.5540 0.2674 0.084 Uiso 0.620(7) 1 calc PR C 1
C14S C 0.8287(9) 0.6250(6) 0.2511(6) 0.079(3) Uani 0.620(7) 1 d PDU C 1
H14A H 0.8269 0.6203 0.2069 0.119 Uiso 0.620(7) 1 calc PR C 1
H14B H 0.8804 0.6612 0.2774 0.119 Uiso 0.620(7) 1 calc PR C 1
H14C H 0.7681 0.6326 0.2525 0.119 Uiso 0.620(7) 1 calc PR C 1
C8T C 0.5826(18) 0.3214(14) 0.0722(10) 0.111(3) Uani 0.380(7) 1 d PD C 2
H8TA H 0.5147 0.3176 0.0495 0.166 Uiso 0.380(7) 1 calc PR C 2
H8TB H 0.6034 0.2867 0.0528 0.166 Uiso 0.380(7) 1 calc PR C 2
H8TC H 0.6188 0.3625 0.0694 0.166 Uiso 0.380(7) 1 calc PR C 2
C9T C 0.6003(17) 0.3173(13) 0.1451(10) 0.111(3) Uani 0.380(7) 1 d PD C 2
H9TA H 0.5481 0.3308 0.1562 0.133 Uiso 0.380(7) 1 calc PR C 2
H9TB H 0.5962 0.2721 0.1497 0.133 Uiso 0.380(7) 1 calc PR C 2
C10T C 0.6969(16) 0.3581(10) 0.1945(13) 0.107(4) Uani 0.380(7) 1 d PD C 2
H10C H 0.7123 0.3428 0.2357 0.128 Uiso 0.380(7) 1 calc PR C 2
H10D H 0.7495 0.3570 0.1781 0.128 Uiso 0.380(7) 1 calc PR C 2
C11T C 0.6791(14) 0.4226(9) 0.2014(12) 0.089(2) Uani 0.380(7) 1 d PD C 2
H11C H 0.6239 0.4212 0.2155 0.106 Uiso 0.380(7) 1 calc PR C 2
H11D H 0.6623 0.4357 0.1592 0.106 Uiso 0.380(7) 1 calc PR C 2
C12T C 0.7698(16) 0.4760(11) 0.2521(12) 0.089(2) Uani 0.380(7) 1 d PD C 2
H12C H 0.7699 0.4731 0.2957 0.106 Uiso 0.380(7) 1 calc PR C 2
H12D H 0.8287 0.4651 0.2495 0.106 Uiso 0.380(7) 1 calc PR C 2
C13T C 0.7732(15) 0.5465(10) 0.2430(11) 0.070(3) Uani 0.380(7) 1 d PD C 2
H13C H 0.7503 0.5473 0.1967 0.084 Uiso 0.380(7) 1 calc PR C 2
H13D H 0.7288 0.5628 0.2610 0.084 Uiso 0.380(7) 1 calc PR C 2
C14T C 0.8670(17) 0.5891(12) 0.2727(15) 0.079(3) Uani 0.380(7) 1 d PD C 2
H14D H 0.8634 0.6322 0.2646 0.119 Uiso 0.380(7) 1 calc PR C 2
H14E H 0.9113 0.5740 0.2546 0.119 Uiso 0.380(7) 1 calc PR C 2
H14F H 0.8894 0.5899 0.3188 0.119 Uiso 0.380(7) 1 calc PR C 2
C1S C 0.0957(5) 0.2287(3) 0.9272(3) 0.061(2) Uani 0.600(9) 1 d PD D 1
H1SA H 0.0738 0.1841 0.9300 0.091 Uiso 0.600(9) 1 calc PR D 1
H1SB H 0.0543 0.2541 0.9383 0.091 Uiso 0.600(9) 1 calc PR D 1
H1SC H 0.1611 0.2453 0.9570 0.091 Uiso 0.600(9) 1 calc PR D 1
C2S C 0.0923(10) 0.2327(6) 0.8622(5) 0.061(3) Uani 0.600(9) 1 d PD D 1
H2SA H 0.1239 0.2768 0.8622 0.073 Uiso 0.600(9) 1 calc PR D 1
H2SB H 0.0248 0.2256 0.8347 0.073 Uiso 0.600(9) 1 calc PR D 1
C3S C 0.1358(5) 0.1886(3) 0.8328(3) 0.059(2) Uani 0.600(9) 1 d PD D 1
H3SA H 0.1008 0.1446 0.8300 0.070 Uiso 0.600(9) 1 calc PR D 1
H3SB H 0.2017 0.1934 0.8623 0.070 Uiso 0.600(9) 1 calc PR D 1
C4S C 0.1398(11) 0.1948(7) 0.7681(6) 0.065(4) Uani 0.600(9) 1 d PD D 1
H4SA H 0.0741 0.1924 0.7395 0.078 Uiso 0.600(9) 1 calc PR D 1
H4SB H 0.1770 0.2384 0.7717 0.078 Uiso 0.600(9) 1 calc PR D 1
C5S C 0.1788(6) 0.1501(4) 0.7352(4) 0.077(2) Uani 0.600(9) 1 d PD D 1
H5SA H 0.2449 0.1533 0.7636 0.092 Uiso 0.600(9) 1 calc PR D 1
H5SB H 0.1426 0.1065 0.7328 0.092 Uiso 0.600(9) 1 calc PR D 1
C6S C 0.1818(12) 0.1540(8) 0.6723(6) 0.078(4) Uani 0.600(9) 1 d PD D 1
H6SA H 0.2122 0.1986 0.6728 0.093 Uiso 0.600(9) 1 calc PR D 1
H6SB H 0.1154 0.1454 0.6423 0.093 Uiso 0.600(9) 1 calc PR D 1
C7S C 0.2329(12) 0.1103(7) 0.6448(7) 0.078(4) Uani 0.600(9) 1 d PD D 1
H7SA H 0.2291 0.1179 0.6021 0.117 Uiso 0.600(9) 1 calc PR D 1
H7SB H 0.2026 0.0657 0.6422 0.117 Uiso 0.600(9) 1 calc PR D 1
H7SC H 0.2997 0.1192 0.6727 0.117 Uiso 0.600(9) 1 calc PR D 1
C1T C 0.0957(5) 0.2287(3) 0.9272(3) 0.061(2) Uani 0.400(9) 1 d PD D 2
H1TA H 0.0352 0.1991 0.9011 0.091 Uiso 0.400(9) 1 calc PR D 2
H1TB H 0.0835 0.2692 0.9427 0.091 Uiso 0.400(9) 1 calc PR D 2
H1TC H 0.1280 0.2102 0.9636 0.091 Uiso 0.400(9) 1 calc PR D 2
C2T C 0.1562(13) 0.2401(8) 0.8884(8) 0.061(3) Uani 0.400(9) 1 d PD D 2
H2TA H 0.2233 0.2461 0.9164 0.073 Uiso 0.400(9) 1 calc PR D 2
H2TB H 0.1493 0.2803 0.8726 0.073 Uiso 0.400(9) 1 calc PR D 2
C3T C 0.1358(5) 0.1886(3) 0.8328(3) 0.059(2) Uani 0.400(9) 1 d PD D 2
H3TA H 0.0684 0.1822 0.8053 0.070 Uiso 0.400(9) 1 calc PR D 2
H3TB H 0.1432 0.1485 0.8489 0.070 Uiso 0.400(9) 1 calc PR D 2
C4T C 0.1954(14) 0.1992(9) 0.7922(8) 0.065(4) Uani 0.400(9) 1 d PD D 2
H4TA H 0.2626 0.2056 0.8202 0.078 Uiso 0.400(9) 1 calc PR D 2
H4TB H 0.1884 0.2398 0.7771 0.078 Uiso 0.400(9) 1 calc PR D 2
C5T C 0.1788(6) 0.1501(4) 0.7352(4) 0.077(2) Uani 0.400(9) 1 d PD D 2
H5TA H 0.1978 0.1119 0.7509 0.092 Uiso 0.400(9) 1 calc PR D 2
H5TB H 0.1095 0.1376 0.7112 0.092 Uiso 0.400(9) 1 calc PR D 2
C6T C 0.2242(18) 0.1651(11) 0.6915(9) 0.078(4) Uani 0.400(9) 1 d PD D 2
H6TA H 0.2928 0.1675 0.7122 0.093 Uiso 0.400(9) 1 calc PR D 2
H6TB H 0.2174 0.2081 0.6829 0.093 Uiso 0.400(9) 1 calc PR D 2
C7T C 0.1884(18) 0.1193(11) 0.6279(10) 0.078(4) Uani 0.400(9) 1 d PD D 2
H7TA H 0.1241 0.1224 0.6030 0.117 Uiso 0.400(9) 1 calc PR D 2
H7TB H 0.1872 0.0756 0.6355 0.117 Uiso 0.400(9) 1 calc PR D 2
H7TC H 0.2309 0.1305 0.6042 0.117 Uiso 0.400(9) 1 calc PR D 2
C1 C 0.8734(4) 0.5450(2) 0.6427(3) 0.0295(13) Uani 1 1 d . . .
H1 H 0.8891 0.5705 0.6116 0.035 Uiso 1 1 calc R . .
C2 C 0.7738(4) 0.5512(2) 0.6389(3) 0.0291(13) Uani 1 1 d . . .
H2A H 0.7279 0.5171 0.6040 0.035 Uiso 1 1 calc R . .
H2B H 0.7655 0.5923 0.6255 0.035 Uiso 1 1 calc R . .
C3 C 0.7429(4) 0.5481(2) 0.6979(2) 0.0256(13) Uani 1 1 d . . .
H3 H 0.6929 0.5732 0.6923 0.031 Uiso 1 1 calc R . .
C4 C 0.8265(4) 0.5847(2) 0.7578(3) 0.0298(13) Uani 1 1 d . . .
H4A H 0.8359 0.6308 0.7567 0.036 Uiso 1 1 calc R . .
H4B H 0.8099 0.5777 0.7960 0.036 Uiso 1 1 calc R . .
C5 C 0.9198(4) 0.5650(2) 0.7646(3) 0.0309(14) Uani 1 1 d . . .
H5 H 0.9700 0.5921 0.8040 0.037 Uiso 1 1 calc R . .
C6 C 0.9513(4) 0.5757(3) 0.7081(2) 0.0322(14) Uani 1 1 d . . .
H6A H 1.0078 0.5578 0.7123 0.039 Uiso 1 1 calc R . .
H6B H 0.9705 0.6221 0.7096 0.039 Uiso 1 1 calc R . .
C7 C 0.9497(4) 0.4735(3) 0.5980(2) 0.0270(13) Uani 1 1 d . . .
C8 C 1.0221(4) 0.5249(3) 0.5986(3) 0.0328(14) Uani 1 1 d . . .
H8 H 1.0245 0.5671 0.6168 0.039 Uiso 1 1 calc R . .
C9 C 1.0890(4) 0.5134(3) 0.5725(3) 0.0395(15) Uani 1 1 d . . .
H9 H 1.1379 0.5480 0.5737 0.047 Uiso 1 1 calc R . .
C10 C 1.0865(4) 0.4512(3) 0.5441(3) 0.0416(16) Uani 1 1 d . . .
H10 H 1.1333 0.4442 0.5264 0.050 Uiso 1 1 calc R . .
C11 C 1.0161(4) 0.4012(3) 0.5423(3) 0.0325(14) Uani 1 1 d . . .
H11 H 1.0147 0.3595 0.5230 0.039 Uiso 1 1 calc R . .
C12 C 0.9458(3) 0.4097(3) 0.5681(3) 0.0271(13) Uani 1 1 d . . .
C13 C 0.6249(4) 0.4809(2) 0.7314(2) 0.0238(12) Uani 1 1 d . . .
C14 C 0.6299(4) 0.5281(3) 0.7805(3) 0.0355(14) Uani 1 1 d . . .
H14 H 0.6811 0.5648 0.7946 0.043 Uiso 1 1 calc R . .
C15 C 0.5621(4) 0.5229(3) 0.8094(3) 0.0472(17) Uani 1 1 d . . .
H15 H 0.5665 0.5563 0.8421 0.057 Uiso 1 1 calc R . .
C16 C 0.4881(4) 0.4695(3) 0.7910(3) 0.0441(16) Uani 1 1 d . . .
H16 H 0.4438 0.4642 0.8125 0.053 Uiso 1 1 calc R . .
C17 C 0.4803(4) 0.4238(3) 0.7402(3) 0.0348(14) Uani 1 1 d . . .
H17 H 0.4292 0.3872 0.7268 0.042 Uiso 1 1 calc R . .
C18 C 0.5446(4) 0.4295(2) 0.7077(2) 0.0246(12) Uani 1 1 d . . .
C19 C 0.9794(4) 0.4795(2) 0.8158(2) 0.0268(13) Uani 1 1 d . . .
C20 C 1.0762(4) 0.5127(3) 0.8424(2) 0.0309(13) Uani 1 1 d . . .
H20 H 1.0954 0.5542 0.8344 0.037 Uiso 1 1 calc R . .
C21 C 1.1423(4) 0.4845(3) 0.8798(2) 0.0333(14) Uani 1 1 d . . .
H21 H 1.2073 0.5064 0.8971 0.040 Uiso 1 1 calc R . .
C22 C 1.1138(4) 0.4235(3) 0.8926(3) 0.0362(15) Uani 1 1 d . . .
H22 H 1.1605 0.4041 0.9175 0.043 Uiso 1 1 calc R . .
C23 C 1.0205(4) 0.3914(3) 0.8698(3) 0.0324(14) Uani 1 1 d . . .
H23 H 1.0031 0.3499 0.8784 0.039 Uiso 1 1 calc R . .
C24 C 0.9494(4) 0.4201(2) 0.8333(2) 0.0243(12) Uani 1 1 d . . .
C25 C 0.8151(4) 0.2953(3) 0.4308(3) 0.0449(16) Uani 1 1 d . . .
H25A H 0.7989 0.2531 0.4040 0.067 Uiso 1 1 calc R . .
H25B H 0.8733 0.3209 0.4283 0.067 Uiso 1 1 calc R . .
H25C H 0.7630 0.3168 0.4157 0.067 Uiso 1 1 calc R . .
C26 C 0.7154(4) 0.2511(3) 0.5191(3) 0.0358(14) Uani 1 1 d . . .
H26A H 0.6739 0.2807 0.5073 0.054 Uiso 1 1 calc R . .
H26B H 0.7222 0.2438 0.5623 0.054 Uiso 1 1 calc R . .
H26C H 0.6876 0.2105 0.4890 0.054 Uiso 1 1 calc R . .
C27 C 0.9196(4) 0.2309(3) 0.5419(3) 0.0354(14) Uani 1 1 d . . .
C28 C 0.8654(4) 0.1673(3) 0.5492(3) 0.0503(18) Uani 1 1 d . . .
H28A H 0.9097 0.1399 0.5632 0.075 Uiso 1 1 calc R . .
H28B H 0.8164 0.1463 0.5081 0.075 Uiso 1 1 calc R . .
H28C H 0.8355 0.1749 0.5809 0.075 Uiso 1 1 calc R . .
C29 C 0.9987(4) 0.2597(3) 0.6062(3) 0.0481(17) Uani 1 1 d . . .
H29A H 0.9705 0.2704 0.6383 0.072 Uiso 1 1 calc R . .
H29B H 1.0389 0.2985 0.6021 0.072 Uiso 1 1 calc R . .
H29C H 1.0372 0.2288 0.6194 0.072 Uiso 1 1 calc R . .
C30 C 0.9669(4) 0.2167(3) 0.4927(3) 0.0488(18) Uani 1 1 d . . .
H30A H 1.0144 0.1922 0.5094 0.073 Uiso 1 1 calc R . .
H30B H 0.9979 0.2570 0.4846 0.073 Uiso 1 1 calc R . .
H30C H 0.9184 0.1921 0.4528 0.073 Uiso 1 1 calc R . .
C31 C 0.4745(4) 0.2798(2) 0.5504(2) 0.0296(13) Uani 1 1 d . . .
H31A H 0.5359 0.2694 0.5702 0.044 Uiso 1 1 calc R . .
H31B H 0.4801 0.3086 0.5205 0.044 Uiso 1 1 calc R . .
H31C H 0.4266 0.2406 0.5273 0.044 Uiso 1 1 calc R . .
C32 C 0.4226(4) 0.2618(3) 0.6680(3) 0.0350(14) Uani 1 1 d . . .
H32A H 0.3971 0.2184 0.6431 0.053 Uiso 1 1 calc R . .
H32B H 0.3784 0.2729 0.6885 0.053 Uiso 1 1 calc R . .
H32C H 0.4843 0.2642 0.7008 0.053 Uiso 1 1 calc R . .
C33 C 0.3180(3) 0.3379(3) 0.5716(2) 0.0278(13) Uani 1 1 d . . .
C34 C 0.2491(4) 0.2741(3) 0.5354(3) 0.0424(16) Uani 1 1 d . . .
H34A H 0.2427 0.2461 0.5657 0.064 Uiso 1 1 calc R . .
H34B H 0.2737 0.2539 0.5051 0.064 Uiso 1 1 calc R . .
H34C H 0.1867 0.2817 0.5122 0.064 Uiso 1 1 calc R . .
C35 C 0.2764(4) 0.3698(3) 0.6172(3) 0.0430(16) Uani 1 1 d . . .
H35A H 0.2133 0.3753 0.5928 0.064 Uiso 1 1 calc R . .
H35B H 0.3183 0.4116 0.6392 0.064 Uiso 1 1 calc R . .
H35C H 0.2712 0.3429 0.6486 0.064 Uiso 1 1 calc R . .
C36 C 0.3245(4) 0.3813(2) 0.5230(2) 0.0309(13) Uani 1 1 d . . .
H36A H 0.3553 0.3636 0.4953 0.046 Uiso 1 1 calc R . .
H36B H 0.3619 0.4241 0.5456 0.046 Uiso 1 1 calc R . .
H36C H 0.2605 0.3839 0.4970 0.046 Uiso 1 1 calc R . .
C37 C 0.6648(4) 0.3467(3) 0.8112(3) 0.0326(14) Uani 1 1 d . . .
H37A H 0.6526 0.3373 0.7653 0.049 Uiso 1 1 calc R . .
H37B H 0.6470 0.3867 0.8216 0.049 Uiso 1 1 calc R . .
H37C H 0.6270 0.3119 0.8231 0.049 Uiso 1 1 calc R . .
C38 C 0.8173(4) 0.2741(3) 0.8653(3) 0.0376(15) Uani 1 1 d . . .
H38A H 0.7769 0.2526 0.8864 0.056 Uiso 1 1 calc R . .
H38B H 0.8842 0.2787 0.8912 0.056 Uiso 1 1 calc R . .
H38C H 0.8033 0.2487 0.8231 0.056 Uiso 1 1 calc R . .
C39 C 0.8237(4) 0.4056(3) 0.9374(3) 0.0353(14) Uani 1 1 d . . .
C40 C 0.7482(4) 0.3796(3) 0.9663(3) 0.0419(16) Uani 1 1 d . . .
H40A H 0.7488 0.3352 0.9706 0.063 Uiso 1 1 calc R . .
H40B H 0.6852 0.3817 0.9381 0.063 Uiso 1 1 calc R . .
H40C H 0.7630 0.4054 1.0084 0.063 Uiso 1 1 calc R . .
C41 C 0.9233(4) 0.4047(3) 0.9845(3) 0.0448(16) Uani 1 1 d . . .
H41A H 0.9318 0.4266 1.0272 0.067 Uiso 1 1 calc R . .
H41B H 0.9725 0.4266 0.9700 0.067 Uiso 1 1 calc R . .
H41C H 0.9284 0.3605 0.9860 0.067 Uiso 1 1 calc R . .
C42 C 0.8218(5) 0.4753(3) 0.9310(3) 0.0496(18) Uani 1 1 d . . .
H42A H 0.7585 0.4772 0.9030 0.074 Uiso 1 1 calc R . .
H42B H 0.8692 0.4923 0.9127 0.074 Uiso 1 1 calc R . .
H42C H 0.8364 0.5008 0.9732 0.074 Uiso 1 1 calc R . .
C43 C 0.7556(4) 0.2958(2) 0.6856(2) 0.0245(12) Uani 1 1 d . . .
C44 C 0.8435(4) 0.2799(2) 0.7043(2) 0.0301(13) Uani 1 1 d . . .
H44 H 0.8996 0.3109 0.7098 0.036 Uiso 1 1 calc R . .
C45 C 0.8490(5) 0.2181(3) 0.7150(3) 0.0412(16) Uani 1 1 d . . .
H45 H 0.9089 0.2072 0.7282 0.049 Uiso 1 1 calc R . .
C46 C 0.7667(5) 0.1726(3) 0.7065(3) 0.0479(18) Uani 1 1 d . . .
H46 H 0.7702 0.1305 0.7131 0.058 Uiso 1 1 calc R . .
C47 C 0.6817(5) 0.1890(3) 0.6887(3) 0.0426(16) Uani 1 1 d . . .
H47 H 0.6256 0.1582 0.6833 0.051 Uiso 1 1 calc R . .
C48 C 0.6757(4) 0.2497(2) 0.6783(3) 0.0333(14) Uani 1 1 d . . .
H48 H 0.6153 0.2601 0.6660 0.040 Uiso 1 1 calc R . .
C49 C 0.6350(3) 0.4221(2) 0.5008(2) 0.0200(12) Uani 1 1 d . . .
C50 C 0.5449(3) 0.4350(2) 0.4784(2) 0.0208(12) Uani 1 1 d . . .
H50 H 0.5082 0.4344 0.5054 0.025 Uiso 1 1 calc R . .
C51 C 0.5080(4) 0.4487(2) 0.4182(2) 0.0243(12) Uani 1 1 d . . .
H51 H 0.4464 0.4572 0.4042 0.029 Uiso 1 1 calc R . .
C52 C 0.5595(4) 0.4503(2) 0.3783(3) 0.0293(13) Uani 1 1 d . . .
H52 H 0.5333 0.4593 0.3367 0.035 Uiso 1 1 calc R . .
C53 C 0.6483(4) 0.4389(3) 0.3985(3) 0.0310(14) Uani 1 1 d . . .
H53 H 0.6840 0.4403 0.3710 0.037 Uiso 1 1 calc R . .
C54 C 0.6874(4) 0.4252(2) 0.4594(3) 0.0273(13) Uani 1 1 d . . .
H54 H 0.7497 0.4180 0.4731 0.033 Uiso 1 1 calc R . .
N1 N 0.8804(3) 0.4788(2) 0.6212(2) 0.0276(11) Uani 1 1 d . . .
N2 N 0.6968(3) 0.48264(18) 0.70253(19) 0.0219(10) Uani 1 1 d . . .
N3 N 0.9079(3) 0.49798(19) 0.77386(19) 0.0251(10) Uani 1 1 d . . .
N4 N 0.8712(3) 0.3625(2) 0.5658(2) 0.0268(11) Uani 1 1 d . . .
N5 N 0.5323(3) 0.38546(19) 0.65342(19) 0.0228(10) Uani 1 1 d . . .
N6 N 0.8540(3) 0.39697(19) 0.81406(19) 0.0251(10) Uani 1 1 d . . .
N7 N 0.7509(3) 0.35839(18) 0.67393(19) 0.0225(10) Uani 1 1 d . . .
N8 N 0.6730(3) 0.40775(18) 0.56050(19) 0.0214(10) Uani 1 1 d . . .
Si1 Si 0.83471(11) 0.28612(8) 0.51641(8) 0.0316(4) Uani 1 1 d . . .
Si2 Si 0.43797(10) 0.31974(7) 0.61349(7) 0.0248(4) Uani 1 1 d . . .
Si3 Si 0.79342(11) 0.35473(7) 0.85622(7) 0.0266(4) Uani 1 1 d . . .
Fe1 Fe 0.79123(5) 0.39497(3) 0.60800(4) 0.02301(19) Uani 1 1 d . . .
Fe2 Fe 0.64634(5) 0.39960(3) 0.63397(3) 0.02093(18) Uani 1 1 d . . .
Fe3 Fe 0.79335(5) 0.43209(3) 0.73931(3) 0.02258(19) Uani 1 1 d . . .
C55 C 0.4582(4) 0.2627(3) 0.2785(3) 0.0361(15) Uani 1 1 d . E .
H55 H 0.5089 0.2936 0.2710 0.043 Uiso 1 1 calc R . .
C56 C 0.3779(4) 0.2982(2) 0.2746(3) 0.0306(14) Uani 1 1 d . . .
H56A H 0.4080 0.3443 0.2886 0.037 Uiso 1 1 calc R . .
H56B H 0.3377 0.2919 0.2290 0.037 Uiso 1 1 calc R . .
C57 C 0.3109(4) 0.2814(2) 0.3121(2) 0.0269(13) Uani 1 1 d . . .
H57 H 0.2876 0.3209 0.3192 0.032 Uiso 1 1 calc R . .
C58 C 0.3711(4) 0.2736(2) 0.3791(2) 0.0270(13) Uani 1 1 d . . .
H58A H 0.4111 0.3158 0.4033 0.032 Uiso 1 1 calc R . .
H58B H 0.3280 0.2583 0.4017 0.032 Uiso 1 1 calc R . .
C59 C 0.4348(4) 0.2278(2) 0.3789(3) 0.0292(13) Uani 1 1 d . F .
H59 H 0.4723 0.2272 0.4243 0.035 Uiso 1 1 calc R . .
C60 C 0.5047(4) 0.2501(3) 0.3460(3) 0.0396(15) Uani 1 1 d . . .
H60A H 0.5416 0.2174 0.3437 0.048 Uiso 1 1 calc R . .
H60B H 0.5500 0.2898 0.3726 0.048 Uiso 1 1 calc R . .
C61A C 0.5052(19) 0.1793(18) 0.2192(17) 0.035(5) Uani 0.48(3) 1 d PGD E 1
C62A C 0.601(2) 0.2008(11) 0.2564(12) 0.043(5) Uani 0.48(3) 1 d PG E 1
H62A H 0.6210 0.2361 0.2905 0.052 Uiso 0.48(3) 1 calc PR E 1
C63A C 0.6674(9) 0.1705(13) 0.2437(13) 0.055(5) Uani 0.48(3) 1 d PG E 1
H63A H 0.7328 0.1852 0.2691 0.066 Uiso 0.48(3) 1 calc PR E 1
C64A C 0.6381(18) 0.1188(13) 0.1938(16) 0.061(6) Uani 0.48(3) 1 d PG E 1
H64A H 0.6836 0.0981 0.1852 0.073 Uiso 0.48(3) 1 calc PR E 1
C65A C 0.542(2) 0.0973(15) 0.1567(11) 0.054(6) Uani 0.48(3) 1 d PG E 1
H65A H 0.5224 0.0620 0.1226 0.065 Uiso 0.48(3) 1 calc PR E 1
C66A C 0.4759(10) 0.128(2) 0.1694(15) 0.037(5) Uani 0.48(3) 1 d PGD E 1
C61B C 0.5066(17) 0.1905(18) 0.2100(16) 0.035(5) Uani 0.52(3) 1 d PGD E 2
C62B C 0.602(2) 0.2161(11) 0.2450(11) 0.043(5) Uani 0.52(3) 1 d PG E 2
H62B H 0.6208 0.2520 0.2784 0.052 Uiso 0.52(3) 1 calc PR E 2
C63B C 0.6711(9) 0.1893(12) 0.2312(12) 0.055(5) Uani 0.52(3) 1 d PG E 2
H63B H 0.7365 0.2068 0.2552 0.066 Uiso 0.52(3) 1 calc PR E 2
C64B C 0.6441(16) 0.1369(13) 0.1823(15) 0.061(6) Uani 0.52(3) 1 d PG E 2
H64B H 0.6911 0.1185 0.1729 0.073 Uiso 0.52(3) 1 calc PR E 2
C65B C 0.548(2) 0.1113(14) 0.1473(11) 0.054(6) Uani 0.52(3) 1 d PG E 2
H65B H 0.5299 0.0754 0.1139 0.065 Uiso 0.52(3) 1 calc PR E 2
C66B C 0.4796(9) 0.1381(19) 0.1611(14) 0.037(5) Uani 0.52(3) 1 d PGD E 2
C67 C 0.1409(4) 0.2407(2) 0.2939(2) 0.0229(12) Uani 1 1 d . . .
C68 C 0.1453(4) 0.2714(2) 0.3531(2) 0.0266(13) Uani 1 1 d . . .
H68 H 0.2058 0.2879 0.3857 0.032 Uiso 1 1 calc R . .
C69 C 0.0655(4) 0.2787(2) 0.3660(3) 0.0298(13) Uani 1 1 d . . .
H69 H 0.0716 0.3003 0.4067 0.036 Uiso 1 1 calc R . .
C70 C -0.0238(4) 0.2545(2) 0.3200(3) 0.0318(14) Uani 1 1 d . . .
H70 H -0.0795 0.2576 0.3292 0.038 Uiso 1 1 calc R . .
C71 C -0.0304(4) 0.2257(2) 0.2599(3) 0.0308(13) Uani 1 1 d . . .
H71 H -0.0916 0.2096 0.2281 0.037 Uiso 1 1 calc R . .
C72 C 0.0501(4) 0.2196(2) 0.2446(2) 0.0211(12) Uani 1 1 d . H .
C73A C 0.4023(10) 0.1129(5) 0.3678(8) 0.034(4) Uani 0.53(2) 1 d PGD F 1
C74A C 0.4952(9) 0.1081(4) 0.3978(9) 0.065(6) Uani 0.53(2) 1 d PGD F 1
H74A H 0.5462 0.1445 0.4081 0.078 Uiso 0.53(2) 1 calc PR F 1
C75A C 0.5136(8) 0.0502(5) 0.4128(10) 0.074(7) Uani 0.53(2) 1 d PGD F 1
H75A H 0.5771 0.0470 0.4333 0.089 Uiso 0.53(2) 1 calc PR F 1
C76A C 0.4389(9) -0.0030(4) 0.3977(9) 0.074(7) Uani 0.53(2) 1 d PGD F 1
H76A H 0.4515 -0.0426 0.4079 0.089 Uiso 0.53(2) 1 calc PR F 1
C77A C 0.3460(8) 0.0017(6) 0.3677(7) 0.048(5) Uani 0.53(2) 1 d PGD F 1
H77A H 0.2950 -0.0347 0.3574 0.057 Uiso 0.53(2) 1 calc PR F 1
C78A C 0.3277(8) 0.0596(7) 0.3527(7) 0.038(3) Uani 0.53(2) 1 d PGD F 1
C73B C 0.3904(11) 0.1129(7) 0.3895(8) 0.034(4) Uani 0.47(2) 1 d PGD F 2
C74B C 0.4787(9) 0.1103(5) 0.4314(8) 0.045(5) Uani 0.47(2) 1 d PGD F 2
H74B H 0.5301 0.1468 0.4447 0.055 Uiso 0.47(2) 1 calc PR F 2
C75B C 0.4918(8) 0.0542(5) 0.4538(9) 0.050(6) Uani 0.47(2) 1 d PGD F 2
H75B H 0.5521 0.0524 0.4824 0.060 Uiso 0.47(2) 1 calc PR F 2
C76B C 0.4165(10) 0.0008(5) 0.4343(9) 0.059(6) Uani 0.47(2) 1 d PGD F 2
H76B H 0.4255 -0.0375 0.4496 0.071 Uiso 0.47(2) 1 calc PR F 2
C77B C 0.3282(8) 0.0035(7) 0.3924(8) 0.052(6) Uani 0.47(2) 1 d PGD F 2
H77B H 0.2768 -0.0330 0.3790 0.062 Uiso 0.47(2) 1 calc PR F 2
C78B C 0.3151(8) 0.0595(9) 0.3700(8) 0.038(3) Uani 0.47(2) 1 d PGD F 2
C79 C 0.2018(4) 0.0653(3) 0.0243(3) 0.0512(18) Uani 1 1 d . . .
H79A H 0.1681 0.0386 -0.0180 0.077 Uiso 1 1 calc R . .
H79B H 0.1923 0.1087 0.0230 0.077 Uiso 1 1 calc R . .
H79C H 0.1771 0.0475 0.0554 0.077 Uiso 1 1 calc R . .
C80 C 0.3470(5) -0.0160(3) 0.0536(3) 0.0512(18) Uani 1 1 d . . .
H80A H 0.3136 -0.0341 0.0804 0.077 Uiso 1 1 calc R . .
H80B H 0.4148 -0.0151 0.0723 0.077 Uiso 1 1 calc R . .
H80C H 0.3206 -0.0422 0.0107 0.077 Uiso 1 1 calc R . .
C81 C 0.3778(5) 0.1006(3) -0.0131(3) 0.0538(16) Uani 1 1 d D . .
C82A C 0.4913(9) 0.1204(8) 0.0136(8) 0.0538(16) Uani 0.446(9) 1 d PD G 1
H82A H 0.5165 0.0839 0.0275 0.081 Uiso 0.446(9) 1 calc PR G 1
H82B H 0.5133 0.1559 0.0499 0.081 Uiso 0.446(9) 1 calc PR G 1
H82C H 0.5138 0.1336 -0.0201 0.081 Uiso 0.446(9) 1 calc PR G 1
C83A C 0.3507(15) 0.0427(7) -0.0694(7) 0.067(4) Uani 0.446(9) 1 d PD G 1
H83A H 0.3885 0.0524 -0.0964 0.101 Uiso 0.446(9) 1 calc PR G 1
H83B H 0.2830 0.0350 -0.0950 0.101 Uiso 0.446(9) 1 calc PR G 1
H83C H 0.3636 0.0045 -0.0520 0.101 Uiso 0.446(9) 1 calc PR G 1
C84A C 0.3410(16) 0.1596(9) -0.026(2) 0.061(6) Uani 0.446(9) 1 d PD G 1
H84A H 0.3470 0.1851 0.0148 0.092 Uiso 0.446(9) 1 calc PR G 1
H84B H 0.2739 0.1472 -0.0535 0.092 Uiso 0.446(9) 1 calc PR G 1
H84C H 0.3780 0.1849 -0.0466 0.092 Uiso 0.446(9) 1 calc PR G 1
C82B C 0.4688(8) 0.0869(6) -0.0163(7) 0.0538(16) Uani 0.554(9) 1 d PD G 2
H82D H 0.4817 0.1035 -0.0521 0.081 Uiso 0.554(9) 1 calc PR G 2
H82E H 0.4635 0.0408 -0.0225 0.081 Uiso 0.554(9) 1 calc PR G 2
H82F H 0.5210 0.1076 0.0236 0.081 Uiso 0.554(9) 1 calc PR G 2
C83B C 0.2971(10) 0.0724(7) -0.0832(5) 0.067(4) Uani 0.554(9) 1 d PD G 2
H83D H 0.3246 0.0805 -0.1161 0.101 Uiso 0.554(9) 1 calc PR G 2
H83E H 0.2441 0.0934 -0.0885 0.101 Uiso 0.554(9) 1 calc PR G 2
H83F H 0.2739 0.0264 -0.0874 0.101 Uiso 0.554(9) 1 calc PR G 2
C84B C 0.3857(13) 0.1723(6) -0.0090(16) 0.061(6) Uani 0.554(9) 1 d PD G 2
H84D H 0.4393 0.1952 0.0293 0.092 Uiso 0.554(9) 1 calc PR G 2
H84E H 0.3268 0.1824 -0.0067 0.092 Uiso 0.554(9) 1 calc PR G 2
H84F H 0.3962 0.1852 -0.0469 0.092 Uiso 0.554(9) 1 calc PR G 2
C85 C 0.0309(4) 0.0662(3) 0.2797(3) 0.0488(17) Uani 1 1 d . . .
H85A H 0.0383 0.0643 0.2380 0.073 Uiso 1 1 calc R . .
H85B H 0.0389 0.1107 0.2986 0.073 Uiso 1 1 calc R . .
H85C H -0.0327 0.0419 0.2744 0.073 Uiso 1 1 calc R . .
C86 C 0.0884(4) -0.0568(3) 0.3032(3) 0.0433(16) Uani 1 1 d . . .
H86A H 0.0204 -0.0726 0.2946 0.065 Uiso 1 1 calc R . .
H86B H 0.1251 -0.0781 0.3354 0.065 Uiso 1 1 calc R . .
H86C H 0.1016 -0.0658 0.2638 0.065 Uiso 1 1 calc R . .
C87A C 0.1113(12) 0.0489(7) 0.4154(8) 0.060(3) Uani 0.661(19) 1 d PD F 1
C88A C 0.0101(12) 0.0225(6) 0.4105(7) 0.060(3) Uani 0.661(19) 1 d PD F 1
H88A H 0.0044 0.0320 0.4525 0.090 Uiso 0.661(19) 1 calc PR F 1
H88B H -0.0068 -0.0238 0.3959 0.090 Uiso 0.661(19) 1 calc PR F 1
H88C H -0.0330 0.0421 0.3800 0.090 Uiso 0.661(19) 1 calc PR F 1
C89A C 0.1360(13) 0.1209(6) 0.4377(8) 0.054(4) Uani 0.661(19) 1 d PD F 1
H89A H 0.0922 0.1399 0.4070 0.081 Uiso 0.661(19) 1 calc PR F 1
H89B H 0.2013 0.1386 0.4406 0.081 Uiso 0.661(19) 1 calc PR F 1
H89C H 0.1303 0.1304 0.4796 0.081 Uiso 0.661(19) 1 calc PR F 1
C90A C 0.1795(16) 0.0182(9) 0.4653(8) 0.074(6) Uani 0.661(19) 1 d PD F 1
H90A H 0.1705 0.0265 0.5064 0.112 Uiso 0.661(19) 1 calc PR F 1
H90B H 0.2455 0.0369 0.4706 0.112 Uiso 0.661(19) 1 calc PR F 1
H90C H 0.1651 -0.0279 0.4503 0.112 Uiso 0.661(19) 1 calc PR F 1
C87B C 0.147(2) 0.0519(13) 0.4218(16) 0.060(3) Uani 0.339(19) 1 d PD F 2
C88B C 0.060(2) 0.0222(12) 0.4357(14) 0.060(3) Uani 0.339(19) 1 d PD F 2
H88D H 0.0786 0.0197 0.4811 0.090 Uiso 0.339(19) 1 calc PR F 2
H88E H 0.0327 -0.0208 0.4101 0.090 Uiso 0.339(19) 1 calc PR F 2
H88F H 0.0135 0.0484 0.4250 0.090 Uiso 0.339(19) 1 calc PR F 2
C89B C 0.188(2) 0.1226(13) 0.4486(17) 0.054(4) Uani 0.339(19) 1 d PD F 2
H89D H 0.1493 0.1473 0.4213 0.081 Uiso 0.339(19) 1 calc PR F 2
H89E H 0.2533 0.1343 0.4498 0.081 Uiso 0.339(19) 1 calc PR F 2
H89F H 0.1864 0.1319 0.4918 0.081 Uiso 0.339(19) 1 calc PR F 2
C90B C 0.229(3) 0.022(2) 0.4628(19) 0.074(6) Uani 0.339(19) 1 d PD F 2
H90D H 0.2337 0.0301 0.5077 0.112 Uiso 0.339(19) 1 calc PR F 2
H90E H 0.2891 0.0421 0.4592 0.112 Uiso 0.339(19) 1 calc PR F 2
H90F H 0.2136 -0.0238 0.4472 0.112 Uiso 0.339(19) 1 calc PR F 2
C91 C -0.0085(4) 0.1393(3) 0.0521(3) 0.0384(15) Uani 1 1 d . . .
H91A H 0.0301 0.1084 0.0656 0.058 Uiso 1 1 calc R . .
H91B H 0.0309 0.1770 0.0455 0.058 Uiso 1 1 calc R . .
H91C H -0.0613 0.1198 0.0122 0.058 Uiso 1 1 calc R . .
C92 C -0.1341(4) 0.0906(3) 0.1263(3) 0.0404(16) Uani 1 1 d . . .
H92A H -0.1930 0.0769 0.0891 0.061 Uiso 1 1 calc R . .
H92B H -0.1494 0.1007 0.1647 0.061 Uiso 1 1 calc R . .
H92C H -0.1001 0.0562 0.1307 0.061 Uiso 1 1 calc R . .
C93 C -0.1347(4) 0.2219(3) 0.0864(3) 0.0413(16) Uani 1 1 d D . .
C94A C -0.2272(5) 0.2092(4) 0.1035(4) 0.051(3) Uani 0.808(10) 1 d PD H 1
H94A H -0.2101 0.2172 0.1500 0.077 Uiso 0.808(10) 1 calc PR H 1
H94B H -0.2621 0.1648 0.0862 0.077 Uiso 0.808(10) 1 calc PR H 1
H94C H -0.2674 0.2377 0.0850 0.077 Uiso 0.808(10) 1 calc PR H 1
C95A C -0.0814(7) 0.2905(3) 0.1123(4) 0.050(3) Uani 0.808(10) 1 d PD H 1
H95A H -0.1248 0.3185 0.0989 0.076 Uiso 0.808(10) 1 calc PR H 1
H95B H -0.0295 0.3001 0.0957 0.076 Uiso 0.808(10) 1 calc PR H 1
H95C H -0.0552 0.2973 0.1590 0.076 Uiso 0.808(10) 1 calc PR H 1
C96A C -0.1693(7) 0.2095(6) 0.0132(4) 0.056(3) Uani 0.808(10) 1 d PD H 1
H96A H -0.1995 0.1642 -0.0033 0.084 Uiso 0.808(10) 1 calc PR H 1
H96B H -0.1150 0.2213 -0.0007 0.084 Uiso 0.808(10) 1 calc PR H 1
H96C H -0.2154 0.2352 -0.0031 0.084 Uiso 0.808(10) 1 calc PR H 1
C94B C -0.178(3) 0.2560(17) 0.1322(14) 0.051(3) Uani 0.192(10) 1 d PD H 2
H94D H -0.2299 0.2736 0.1069 0.077 Uiso 0.192(10) 1 calc PR H 2
H94E H -0.1286 0.2905 0.1633 0.077 Uiso 0.192(10) 1 calc PR H 2
H94F H -0.2030 0.2249 0.1546 0.077 Uiso 0.192(10) 1 calc PR H 2
C95B C -0.069(3) 0.2832(14) 0.082(2) 0.050(3) Uani 0.192(10) 1 d PD H 2
H95D H -0.1047 0.3166 0.0747 0.076 Uiso 0.192(10) 1 calc PR H 2
H95E H -0.0458 0.2743 0.0473 0.076 Uiso 0.192(10) 1 calc PR H 2
H95F H -0.0149 0.2976 0.1226 0.076 Uiso 0.192(10) 1 calc PR H 2
C96B C -0.206(3) 0.196(3) 0.0180(12) 0.056(3) Uani 0.192(10) 1 d PD H 2
H96D H -0.2461 0.1548 0.0165 0.084 Uiso 0.192(10) 1 calc PR H 2
H96E H -0.1717 0.1913 -0.0114 0.084 Uiso 0.192(10) 1 calc PR H 2
H96F H -0.2466 0.2264 0.0053 0.084 Uiso 0.192(10) 1 calc PR H 2
C97 C 0.1925(4) 0.0408(2) 0.1795(2) 0.0277(13) Uani 1 1 d . E .
C98 C 0.0990(4) 0.0100(2) 0.1439(3) 0.0347(14) Uani 1 1 d . . .
H98 H 0.0523 0.0344 0.1326 0.042 Uiso 1 1 calc R . .
C99 C 0.0724(5) -0.0564(3) 0.1243(3) 0.0447(16) Uani 1 1 d . . .
H99 H 0.0080 -0.0768 0.1002 0.054 Uiso 1 1 calc R . .
C100 C 0.1399(5) -0.0921(3) 0.1401(3) 0.0425(16) Uani 1 1 d . . .
H100 H 0.1224 -0.1370 0.1258 0.051 Uiso 1 1 calc R . .
C101 C 0.2328(5) -0.0624(3) 0.1768(3) 0.0439(16) Uani 1 1 d . . .
H101 H 0.2789 -0.0871 0.1891 0.053 Uiso 1 1 calc R . .
C102 C 0.2590(4) 0.0035(3) 0.1959(3) 0.0352(14) Uani 1 1 d . . .
H102 H 0.3234 0.0236 0.2205 0.042 Uiso 1 1 calc R . .
C103 C 0.2442(4) 0.2693(2) 0.1074(2) 0.0283(13) Uani 1 1 d . E .
C104 C 0.1767(4) 0.3074(3) 0.0993(3) 0.0335(14) Uani 1 1 d . . .
H104 H 0.1254 0.2970 0.1142 0.040 Uiso 1 1 calc R . .
C105 C 0.1847(4) 0.3592(3) 0.0702(3) 0.0376(15) Uani 1 1 d . . .
H105 H 0.1388 0.3844 0.0649 0.045 Uiso 1 1 calc R . .
C106 C 0.2590(4) 0.3754(3) 0.0483(3) 0.0402(16) Uani 1 1 d . . .
H106 H 0.2638 0.4111 0.0277 0.048 Uiso 1 1 calc R . .
C107 C 0.3260(4) 0.3393(3) 0.0565(3) 0.0409(16) Uani 1 1 d . . .
H107 H 0.3773 0.3505 0.0417 0.049 Uiso 1 1 calc R . .
C108 C 0.3194(4) 0.2870(3) 0.0859(3) 0.0370(15) Uani 1 1 d . . .
H108 H 0.3666 0.2628 0.0915 0.044 Uiso 1 1 calc R . .
N9 N 0.4329(3) 0.2059(2) 0.2279(2) 0.0335(12) Uani 1 1 d D . .
N10 N 0.2228(3) 0.22961(18) 0.27963(19) 0.0220(10) Uani 1 1 d . . .
N11 N 0.3741(3) 0.1638(2) 0.3500(2) 0.0360(12) Uani 1 1 d . . .
N12 N 0.3835(3) 0.1178(2) 0.1240(2) 0.0382(12) Uani 1 1 d D . .
N13 N 0.0448(3) 0.19358(19) 0.1835(2) 0.0267(10) Uani 1 1 d . . .
N14 N 0.2320(3) 0.0700(2) 0.3311(2) 0.0354(12) Uani 1 1 d . . .
N15 N 0.2200(3) 0.10833(19) 0.1986(2) 0.0277(11) Uani 1 1 d . . .
N16 N 0.2375(3) 0.2175(2) 0.1385(2) 0.0277(11) Uani 1 1 d . . .
Si4 Si 0.33160(13) 0.06751(8) 0.04830(9) 0.0423(5) Uani 1 1 d . E .
Si5 Si -0.05699(11) 0.16342(7) 0.11543(7) 0.0313(4) Uani 1 1 d . H .
Si6 Si 0.12254(13) 0.03111(7) 0.33327(8) 0.0373(4) Uani 1 1 d . F .
Fe4 Fe 0.30838(6) 0.15833(4) 0.16486(4) 0.0300(2) Uani 1 1 d . E .
Fe5 Fe 0.16696(5) 0.18378(3) 0.18516(4) 0.02560(19) Uani 1 1 d . E .
Fe6 Fe 0.24645(5) 0.14174(3) 0.28802(4) 0.02647(19) Uani 1 1 d . E .

loop_
_atom_site_aniso_label
_atom_site_aniso_U_11
_atom_site_aniso_U_22
_atom_site_aniso_U_33
_atom_site_aniso_U_23
_atom_site_aniso_U_13
_atom_site_aniso_U_12
C16S 0.142(10) 0.107(9) 0.069(8) 0.005(6) -0.019(8) 0.004(8)
C17S 0.103(8) 0.092(7) 0.071(7) 0.006(5) 0.009(6) 0.013(6)
C18S 0.090(7) 0.089(7) 0.062(6) 0.014(5) 0.001(6) 0.014(5)
C19S 0.033(5) 0.089(7) 0.045(6) 0.027(4) 0.007(4) 0.002(5)
C20S 0.094(8) 0.050(12) 0.106(13) 0.020(6) 0.037(7) 0.003(7)
C21S 0.103(11) 0.079(10) 0.116(15) 0.036(7) 0.055(11) 0.014(9)
C16T 0.142(10) 0.107(9) 0.069(8) 0.005(6) -0.019(8) 0.004(8)
C17T 0.103(8) 0.092(7) 0.071(7) 0.006(5) 0.009(6) 0.013(6)
C18T 0.090(7) 0.089(7) 0.062(6) 0.014(5) 0.001(6) 0.014(5)
C19T 0.033(5) 0.089(7) 0.045(6) 0.027(4) 0.007(4) 0.002(5)
C20T 0.094(8) 0.050(12) 0.106(13) 0.020(6) 0.037(7) 0.003(7)
C21T 0.103(11) 0.079(10) 0.116(15) 0.036(7) 0.055(11) 0.014(9)
C22S 0.115(8) 0.093(7) 0.103(8) 0.043(6) 0.057(6) 0.023(6)
C23S 0.115(8) 0.093(7) 0.103(8) 0.043(6) 0.057(6) 0.023(6)
C24S 0.115(8) 0.093(7) 0.103(8) 0.043(6) 0.057(6) 0.023(6)
C25S 0.115(8) 0.093(7) 0.103(8) 0.043(6) 0.057(6) 0.023(6)
C26S 0.115(8) 0.093(7) 0.103(8) 0.043(6) 0.057(6) 0.023(6)
C27S 0.115(8) 0.093(7) 0.103(8) 0.043(6) 0.057(6) 0.023(6)
C8S 0.077(5) 0.147(6) 0.080(6) 0.048(6) -0.003(6) 0.002(4)
C9S 0.077(5) 0.147(6) 0.080(6) 0.048(6) -0.003(6) 0.002(4)
C10S 0.077(6) 0.142(7) 0.086(6) 0.043(6) 0.015(6) -0.002(6)
C11S 0.060(4) 0.131(6) 0.073(4) 0.027(5) 0.019(3) 0.022(5)
C12S 0.060(4) 0.131(6) 0.073(4) 0.027(5) 0.019(3) 0.022(5)
C13S 0.051(6) 0.120(7) 0.046(6) 0.007(6) 0.021(5) 0.037(5)
C14S 0.086(9) 0.106(7) 0.051(7) -0.004(6) 0.027(7) 0.042(6)
C8T 0.077(5) 0.147(6) 0.080(6) 0.048(6) -0.003(6) 0.002(4)
C9T 0.077(5) 0.147(6) 0.080(6) 0.048(6) -0.003(6) 0.002(4)
C10T 0.077(6) 0.142(7) 0.086(6) 0.043(6) 0.015(6) -0.002(6)
C11T 0.060(4) 0.131(6) 0.073(4) 0.027(5) 0.019(3) 0.022(5)
C12T 0.060(4) 0.131(6) 0.073(4) 0.027(5) 0.019(3) 0.022(5)
C13T 0.051(6) 0.120(7) 0.046(6) 0.007(6) 0.021(5) 0.037(5)
C14T 0.086(9) 0.106(7) 0.051(7) -0.004(6) 0.027(7) 0.042(6)
C1S 0.068(5) 0.060(5) 0.045(5) 0.002(4) 0.010(4) 0.015(4)
C2S 0.064(9) 0.075(7) 0.059(9) 0.018(7) 0.026(7) 0.039(8)
C3S 0.055(5) 0.061(5) 0.049(5) 0.008(4) 0.004(4) 0.015(4)
C4S 0.067(10) 0.064(6) 0.074(10) 0.020(7) 0.029(8) 0.028(9)
C5S 0.089(6) 0.065(5) 0.074(6) 0.004(5) 0.034(5) 0.007(5)
C6S 0.089(12) 0.077(6) 0.074(8) 0.014(5) 0.036(8) 0.024(6)
C7S 0.089(12) 0.077(6) 0.074(8) 0.014(5) 0.036(8) 0.024(6)
C1T 0.068(5) 0.060(5) 0.045(5) 0.002(4) 0.010(4) 0.015(4)
C2T 0.064(9) 0.075(7) 0.059(9) 0.018(7) 0.026(7) 0.039(8)
C3T 0.055(5) 0.061(5) 0.049(5) 0.008(4) 0.004(4) 0.015(4)
C4T 0.067(10) 0.064(6) 0.074(10) 0.020(7) 0.029(8) 0.028(9)
C5T 0.089(6) 0.065(5) 0.074(6) 0.004(5) 0.034(5) 0.007(5)
C6T 0.089(12) 0.077(6) 0.074(8) 0.014(5) 0.036(8) 0.024(6)
C7T 0.089(12) 0.077(6) 0.074(8) 0.014(5) 0.036(8) 0.024(6)
C1 0.033(3) 0.024(3) 0.030(3) 0.007(3) 0.010(3) 0.006(3)
C2 0.029(3) 0.019(3) 0.034(3) 0.009(2) 0.002(3) 0.006(2)
C3 0.028(3) 0.020(3) 0.022(3) 0.004(2) 0.000(2) 0.006(2)
C4 0.034(3) 0.022(3) 0.032(3) 0.005(3) 0.007(3) 0.009(3)
C5 0.032(3) 0.021(3) 0.031(3) 0.004(2) 0.001(3) 0.003(2)
C6 0.032(3) 0.026(3) 0.030(3) 0.006(3) 0.003(3) 0.001(3)
C7 0.021(3) 0.034(3) 0.024(3) 0.014(3) 0.005(2) 0.004(2)
C8 0.024(3) 0.034(3) 0.041(4) 0.016(3) 0.008(3) 0.007(3)
C9 0.032(3) 0.046(4) 0.044(4) 0.024(3) 0.012(3) 0.009(3)
C10 0.032(3) 0.059(4) 0.047(4) 0.029(3) 0.020(3) 0.020(3)
C11 0.028(3) 0.040(3) 0.036(4) 0.017(3) 0.013(3) 0.014(3)
C12 0.016(3) 0.037(3) 0.030(3) 0.013(3) 0.006(2) 0.009(2)
C13 0.024(3) 0.031(3) 0.016(3) 0.006(2) 0.002(2) 0.013(2)
C14 0.026(3) 0.044(4) 0.032(4) -0.003(3) 0.006(3) 0.009(3)
C15 0.040(4) 0.059(4) 0.036(4) -0.014(3) 0.007(3) 0.020(3)
C16 0.034(4) 0.063(4) 0.032(4) -0.009(3) 0.011(3) 0.016(3)
C17 0.027(3) 0.043(4) 0.032(4) 0.005(3) 0.006(3) 0.013(3)
C18 0.029(3) 0.030(3) 0.016(3) 0.006(2) 0.005(2) 0.014(3)
C19 0.030(3) 0.029(3) 0.023(3) 0.004(2) 0.009(3) 0.012(3)
C20 0.030(3) 0.034(3) 0.024(3) 0.005(3) 0.003(3) 0.010(3)
C21 0.025(3) 0.050(4) 0.021(3) 0.000(3) 0.002(3) 0.012(3)
C22 0.036(4) 0.047(4) 0.025(3) 0.009(3) 0.004(3) 0.022(3)
C23 0.038(3) 0.035(3) 0.029(3) 0.011(3) 0.011(3) 0.019(3)
C24 0.030(3) 0.025(3) 0.017(3) -0.001(2) 0.004(2) 0.011(2)
C25 0.043(4) 0.050(4) 0.046(4) 0.008(3) 0.018(3) 0.016(3)
C26 0.037(3) 0.037(3) 0.032(4) -0.001(3) 0.013(3) 0.008(3)
C27 0.038(4) 0.031(3) 0.046(4) 0.011(3) 0.023(3) 0.013(3)
C28 0.053(4) 0.038(4) 0.067(5) 0.014(3) 0.027(4) 0.016(3)
C29 0.047(4) 0.051(4) 0.058(5) 0.028(4) 0.022(4) 0.023(3)
C30 0.057(4) 0.055(4) 0.057(5) 0.022(4) 0.035(4) 0.033(4)
C31 0.030(3) 0.030(3) 0.028(3) 0.005(3) 0.011(3) 0.006(3)
C32 0.035(3) 0.038(3) 0.038(4) 0.017(3) 0.017(3) 0.009(3)
C33 0.021(3) 0.037(3) 0.023(3) 0.006(3) 0.007(2) 0.004(2)
C34 0.032(3) 0.049(4) 0.035(4) 0.012(3) 0.004(3) -0.006(3)
C35 0.033(3) 0.080(5) 0.025(3) 0.018(3) 0.012(3) 0.028(3)
C36 0.028(3) 0.034(3) 0.028(3) 0.008(3) 0.007(3) 0.003(3)
C37 0.033(3) 0.040(3) 0.024(3) 0.007(3) 0.008(3) 0.009(3)
C38 0.047(4) 0.036(3) 0.034(4) 0.009(3) 0.016(3) 0.013(3)
C39 0.045(4) 0.033(3) 0.026(3) 0.009(3) 0.006(3) 0.012(3)
C40 0.057(4) 0.045(4) 0.031(4) 0.007(3) 0.021(3) 0.020(3)
C41 0.040(4) 0.061(4) 0.025(4) 0.000(3) 0.004(3) 0.008(3)
C42 0.073(5) 0.041(4) 0.032(4) 0.003(3) 0.016(4) 0.013(3)
C43 0.033(3) 0.027(3) 0.015(3) 0.005(2) 0.006(2) 0.016(3)
C44 0.045(4) 0.025(3) 0.026(3) 0.004(3) 0.018(3) 0.014(3)
C45 0.059(4) 0.047(4) 0.036(4) 0.015(3) 0.024(3) 0.038(4)
C46 0.079(5) 0.028(4) 0.051(4) 0.016(3) 0.034(4) 0.020(4)
C47 0.061(4) 0.027(3) 0.049(4) 0.010(3) 0.029(4) 0.013(3)
C48 0.046(4) 0.025(3) 0.026(3) 0.002(3) 0.011(3) 0.005(3)
C49 0.016(3) 0.018(3) 0.022(3) 0.004(2) 0.002(2) 0.003(2)
C50 0.021(3) 0.017(3) 0.024(3) 0.000(2) 0.009(2) 0.003(2)
C51 0.021(3) 0.025(3) 0.023(3) 0.005(2) 0.000(2) 0.009(2)
C52 0.037(3) 0.024(3) 0.019(3) 0.006(2) -0.001(3) 0.007(3)
C53 0.031(3) 0.041(3) 0.024(3) 0.013(3) 0.012(3) 0.010(3)
C54 0.022(3) 0.033(3) 0.031(3) 0.009(3) 0.011(3) 0.010(2)
N1 0.023(2) 0.030(3) 0.027(3) 0.009(2) 0.003(2) 0.007(2)
N2 0.025(2) 0.020(2) 0.018(2) 0.0015(19) 0.004(2) 0.0072(19)
N3 0.027(2) 0.020(2) 0.023(3) 0.004(2) 0.002(2) 0.0067(19)
N4 0.023(2) 0.030(3) 0.028(3) 0.011(2) 0.006(2) 0.008(2)
N5 0.024(2) 0.024(2) 0.020(2) 0.008(2) 0.004(2) 0.0087(19)
N6 0.027(3) 0.029(3) 0.021(3) 0.007(2) 0.007(2) 0.011(2)
N7 0.028(2) 0.020(2) 0.018(2) 0.0011(19) 0.006(2) 0.0075(19)
N8 0.020(2) 0.022(2) 0.020(2) 0.0053(19) 0.0055(19) 0.0051(19)
Si1 0.0314(9) 0.0354(9) 0.0314(10) 0.0067(8) 0.0142(8) 0.0101(7)
Si2 0.0264(8) 0.0260(8) 0.0214(8) 0.0052(7) 0.0077(7) 0.0050(7)
Si3 0.0303(9) 0.0272(8) 0.0215(9) 0.0080(7) 0.0055(7) 0.0091(7)
Fe1 0.0190(4) 0.0244(4) 0.0255(4) 0.0095(3) 0.0054(3) 0.0064(3)
Fe2 0.0223(4) 0.0220(4) 0.0175(4) 0.0038(3) 0.0045(3) 0.0070(3)
Fe3 0.0240(4) 0.0206(4) 0.0201(4) 0.0043(3) 0.0021(3) 0.0078(3)
C55 0.029(3) 0.039(4) 0.037(4) -0.001(3) 0.013(3) 0.002(3)
C56 0.033(3) 0.028(3) 0.029(3) 0.004(3) 0.013(3) 0.000(3)
C57 0.032(3) 0.024(3) 0.023(3) 0.006(2) 0.006(3) 0.009(2)
C58 0.028(3) 0.024(3) 0.025(3) 0.003(2) 0.004(3) 0.006(2)
C59 0.027(3) 0.022(3) 0.028(3) -0.003(2) -0.001(3) 0.005(2)
C60 0.024(3) 0.046(4) 0.040(4) 0.000(3) 0.003(3) 0.004(3)
C61A 0.039(4) 0.026(11) 0.045(9) 0.009(6) 0.024(4) 0.002(5)
C62A 0.034(4) 0.040(10) 0.061(8) 0.009(8) 0.028(6) 0.002(7)
C63A 0.035(4) 0.051(13) 0.078(11) -0.001(8) 0.032(5) -0.010(5)
C64A 0.045(5) 0.057(13) 0.089(12) -0.008(10) 0.047(6) 0.002(8)
C65A 0.048(5) 0.046(11) 0.079(8) -0.004(8) 0.045(6) 0.005(7)
C66A 0.043(4) 0.031(11) 0.046(7) 0.008(6) 0.034(4) 0.000(4)
C61B 0.039(4) 0.026(11) 0.045(9) 0.009(6) 0.024(4) 0.002(5)
C62B 0.034(4) 0.040(10) 0.061(8) 0.009(8) 0.028(6) 0.002(7)
C63B 0.035(4) 0.051(13) 0.078(11) -0.001(8) 0.032(5) -0.010(5)
C64B 0.045(5) 0.057(13) 0.089(12) -0.008(10) 0.047(6) 0.002(8)
C65B 0.048(5) 0.046(11) 0.079(8) -0.004(8) 0.045(6) 0.005(7)
C66B 0.043(4) 0.031(11) 0.046(7) 0.008(6) 0.034(4) 0.000(4)
C67 0.029(3) 0.023(3) 0.019(3) 0.006(2) 0.011(2) 0.004(2)
C68 0.034(3) 0.026(3) 0.019(3) 0.007(2) 0.008(3) 0.007(2)
C69 0.043(4) 0.027(3) 0.025(3) 0.005(3) 0.019(3) 0.011(3)
C70 0.041(4) 0.028(3) 0.033(4) 0.007(3) 0.021(3) 0.011(3)
C71 0.030(3) 0.028(3) 0.031(3) 0.003(3) 0.009(3) 0.004(3)
C72 0.031(3) 0.015(3) 0.017(3) 0.003(2) 0.007(2) 0.007(2)
C73A 0.035(5) 0.027(4) 0.036(9) 0.005(5) 0.004(5) 0.010(3)
C74A 0.060(11) 0.042(9) 0.075(14) 0.028(9) -0.003(10) 0.007(7)
C75A 0.048(9) 0.070(11) 0.102(16) 0.047(11) 0.007(10) 0.026(8)
C76A 0.063(11) 0.038(8) 0.091(16) 0.027(9) -0.018(10) 0.012(8)
C77A 0.036(8) 0.022(7) 0.059(12) 0.001(7) -0.013(8) 0.003(6)
C78A 0.040(5) 0.030(4) 0.036(8) 0.012(5) -0.003(5) 0.016(4)
C73B 0.035(5) 0.027(4) 0.036(9) 0.005(5) 0.004(5) 0.010(3)
C74B 0.028(8) 0.045(9) 0.046(12) 0.015(8) -0.010(8) 0.007(7)
C75B 0.033(8) 0.055(10) 0.055(13) 0.035(9) -0.001(8) 0.009(7)
C76B 0.067(12) 0.051(10) 0.071(15) 0.036(10) 0.024(11) 0.028(9)
C77B 0.057(12) 0.038(10) 0.059(14) 0.025(9) 0.013(10) 0.011(8)
C78B 0.040(5) 0.030(4) 0.036(8) 0.012(5) -0.003(5) 0.016(4)
C79 0.053(4) 0.058(4) 0.034(4) -0.010(3) 0.020(3) -0.003(3)
C80 0.073(5) 0.042(4) 0.045(4) 0.004(3) 0.032(4) 0.009(4)
C81 0.073(4) 0.044(4) 0.063(4) 0.008(3) 0.049(4) 0.011(3)
C82A 0.073(4) 0.044(4) 0.063(4) 0.008(3) 0.049(4) 0.011(3)
C83A 0.118(13) 0.051(9) 0.043(7) -0.001(6) 0.054(8) 0.003(6)
C84A 0.072(16) 0.082(8) 0.070(18) 0.045(10) 0.055(17) 0.042(10)
C82B 0.073(4) 0.044(4) 0.063(4) 0.008(3) 0.049(4) 0.011(3)
C83B 0.118(13) 0.051(9) 0.043(7) -0.001(6) 0.054(8) 0.003(6)
C84B 0.072(16) 0.082(8) 0.070(18) 0.045(10) 0.055(17) 0.042(10)
C85 0.048(4) 0.041(4) 0.067(5) 0.016(3) 0.029(4) 0.016(3)
C86 0.049(4) 0.033(3) 0.044(4) 0.003(3) 0.013(3) 0.009(3)
C87A 0.092(10) 0.052(4) 0.048(5) 0.010(4) 0.044(7) 0.008(6)
C88A 0.092(10) 0.052(4) 0.048(5) 0.010(4) 0.044(7) 0.008(6)
C89A 0.084(13) 0.037(5) 0.048(7) 0.003(5) 0.037(10) 0.010(9)
C90A 0.14(2) 0.049(6) 0.039(5) 0.012(4) 0.042(10) 0.021(13)
C87B 0.092(10) 0.052(4) 0.048(5) 0.010(4) 0.044(7) 0.008(6)
C88B 0.092(10) 0.052(4) 0.048(5) 0.010(4) 0.044(7) 0.008(6)
C89B 0.084(13) 0.037(5) 0.048(7) 0.003(5) 0.037(10) 0.010(9)
C90B 0.14(2) 0.049(6) 0.039(5) 0.012(4) 0.042(10) 0.021(13)
C91 0.045(4) 0.041(4) 0.023(3) 0.001(3) 0.008(3) 0.004(3)
C92 0.032(3) 0.038(4) 0.038(4) 0.006(3) -0.001(3) 0.002(3)
C93 0.050(4) 0.045(4) 0.024(3) 0.007(3) 0.003(3) 0.018(3)
C94A 0.041(5) 0.058(6) 0.066(6) 0.030(5) 0.017(5) 0.028(4)
C95A 0.067(6) 0.036(4) 0.038(6) 0.009(4) -0.002(5) 0.024(4)
C96A 0.063(8) 0.050(7) 0.042(5) 0.013(4) -0.007(5) 0.025(6)
C94B 0.041(5) 0.058(6) 0.066(6) 0.030(5) 0.017(5) 0.028(4)
C95B 0.067(6) 0.036(4) 0.038(6) 0.009(4) -0.002(5) 0.024(4)
C96B 0.063(8) 0.050(7) 0.042(5) 0.013(4) -0.007(5) 0.025(6)
C97 0.038(3) 0.027(3) 0.019(3) 0.004(2) 0.013(3) 0.007(3)
C98 0.052(4) 0.022(3) 0.025(3) -0.001(3) 0.008(3) 0.010(3)
C99 0.054(4) 0.035(4) 0.038(4) 0.000(3) 0.015(3) -0.002(3)
C100 0.067(5) 0.027(3) 0.037(4) 0.000(3) 0.024(4) 0.012(3)
C101 0.063(5) 0.032(4) 0.048(4) 0.007(3) 0.027(4) 0.023(3)
C102 0.047(4) 0.032(3) 0.029(3) 0.001(3) 0.015(3) 0.016(3)
C103 0.037(3) 0.024(3) 0.020(3) -0.001(2) 0.008(3) 0.002(3)
C104 0.040(4) 0.031(3) 0.031(3) 0.000(3) 0.015(3) 0.009(3)
C105 0.044(4) 0.029(3) 0.040(4) 0.009(3) 0.012(3) 0.012(3)
C106 0.054(4) 0.033(3) 0.026(3) 0.010(3) 0.007(3) 0.002(3)
C107 0.044(4) 0.044(4) 0.039(4) 0.015(3) 0.020(3) 0.005(3)
C108 0.042(4) 0.037(4) 0.032(4) 0.009(3) 0.012(3) 0.010(3)
N9 0.034(3) 0.033(3) 0.029(3) -0.002(2) 0.014(2) 0.000(2)
N10 0.029(2) 0.019(2) 0.018(2) 0.0010(19) 0.010(2) 0.0029(19)
N11 0.034(3) 0.025(3) 0.040(3) 0.000(2) 0.003(2) 0.008(2)
N12 0.045(3) 0.034(3) 0.040(3) -0.001(2) 0.025(3) 0.008(2)
N13 0.031(3) 0.024(2) 0.020(3) -0.002(2) 0.006(2) 0.002(2)
N14 0.043(3) 0.027(3) 0.029(3) 0.002(2) 0.007(2) 0.004(2)
N15 0.033(3) 0.023(2) 0.028(3) -0.002(2) 0.015(2) 0.007(2)
N16 0.033(3) 0.028(3) 0.023(3) 0.003(2) 0.013(2) 0.006(2)
Si4 0.0550(12) 0.0368(10) 0.0422(11) -0.0014(8) 0.0317(10) 0.0059(9)
Si5 0.0349(9) 0.0321(9) 0.0219(9) 0.0048(7) 0.0037(7) 0.0068(7)
Si6 0.0601(12) 0.0220(9) 0.0336(10) 0.0068(7) 0.0206(9) 0.0099(8)
Fe4 0.0338(5) 0.0287(5) 0.0288(5) 0.0028(4) 0.0142(4) 0.0055(4)
Fe5 0.0328(5) 0.0239(4) 0.0207(4) 0.0021(3) 0.0113(4) 0.0059(3)
Fe6 0.0317(5) 0.0223(4) 0.0237(4) 0.0014(3) 0.0076(4) 0.0079(3)

loop_
_atom_type_symbol
_atom_type_description
_atom_type_scat_dispersion_real
_atom_type_scat_dispersion_imag
_atom_type_scat_source
C C 0.0033 0.0016 'International Tables Vol C Tables 4.2.6.8 and 6.1.1.4'
H H 0.0000 0.0000 'International Tables Vol C Tables 4.2.6.8 and 6.1.1.4'
Fe Fe 0.3463 0.8444 'International Tables Vol C Tables 4.2.6.8 and 6.1.1.4'
N N 0.0061 0.0033 'International Tables Vol C Tables 4.2.6.8 and 6.1.1.4'
Si Si 0.0817 0.0704 'International Tables Vol C Tables 4.2.6.8 and 6.1.1.4'

loop_
_geom_angle_atom_site_label_1
_geom_angle_atom_site_label_2
_geom_angle_atom_site_label_3
_geom_angle
C18S C17S C16S 109.7(14)
C19S C18S C17S 122.8(14)
C18S C19S C20S 153.9(14)
C21S C20S C19S 122.4(15)
C18T C17T C16T 119.9(18)
C19T C18T C17T 146.1(17)
C18T C19T C20T 146.6(18)
C21T C20T C19T 113.9(18)
C24S C23S C22S 142.1(17)
C25S C24S C23S 116.2(18)
C24S C25S C26S 112.6(14)
C25S C26S C27S 119.9(14)
C8S C9S C10S 114.9(12)
C11S C10S C9S 105.9(12)
C10S C11S C12S 115.9(12)
C13S C12S C11S 116.2(10)
C14S C13S C12S 109.3(11)
C10T C9T C8T 116.1(19)
C11T C10T C9T 102.8(18)
C10T C11T C12T 113.5(16)
C13T C12T C11T 116.1(16)
C14T C13T C12T 114.3(16)
C1S C2S C3S 117.3(8)
C2S C3S C4S 118.5(8)
C5S C4S C3S 120.8(9)
C6S C5S C4S 122.0(10)
C5S C6S C7S 118.3(14)
N1 C1 C2 114.6(4)
N1 C1 C6 111.2(4)
C2 C1 C6 113.7(5)
C1 C2 C3 120.7(4)
N2 C3 C4 115.4(4)
N2 C3 C2 114.6(4)
C4 C3 C2 108.8(4)
C5 C4 C3 113.9(4)
N3 C5 C6 112.8(4)
N3 C5 C4 108.1(4)
C6 C5 C4 111.9(4)
C5 C6 C1 113.5(4)
N1 C7 C8 125.2(5)
N1 C7 C12 115.7(4)
C8 C7 C12 119.0(5)
C9 C8 C7 119.7(6)
C8 C9 C10 121.6(5)
C11 C10 C9 119.4(6)
C10 C11 C12 121.9(6)
N4 C12 C11 125.1(5)
N4 C12 C7 116.5(5)
C11 C12 C7 118.3(5)
C14 C13 C18 118.4(5)
C14 C13 N2 123.5(5)
C18 C13 N2 118.1(4)
C15 C14 C13 121.7(5)
C16 C15 C14 120.5(6)
C15 C16 C17 118.0(6)
C16 C17 C18 122.8(6)
C17 C18 N5 122.4(5)
C17 C18 C13 118.2(5)
N5 C18 C13 119.5(5)
N3 C19 C20 126.8(5)
N3 C19 C24 113.3(5)
C20 C19 C24 119.9(5)
C21 C20 C19 119.7(5)
C20 C21 C22 120.2(5)
C23 C22 C21 121.4(5)
C22 C23 C24 120.1(5)
N6 C24 C23 126.1(5)
N6 C24 C19 115.8(4)
C23 C24 C19 118.1(5)
C28 C27 C29 107.3(5)
C28 C27 C30 107.8(5)
C29 C27 C30 107.7(5)
C28 C27 Si1 110.2(4)
C29 C27 Si1 111.8(4)
C30 C27 Si1 111.9(4)
C34 C33 C35 108.6(5)
C34 C33 C36 108.2(4)
C35 C33 C36 107.8(5)
C34 C33 Si2 107.0(4)
C35 C33 Si2 113.9(4)
C36 C33 Si2 111.1(3)
C42 C39 C40 108.7(5)
C42 C39 C41 108.1(5)
C40 C39 C41 108.4(5)
C42 C39 Si3 110.4(4)
C40 C39 Si3 108.5(4)
C41 C39 Si3 112.7(4)
C48 C43 C44 118.6(5)
C48 C43 N7 122.3(5)
C44 C43 N7 119.0(5)
C43 C44 C45 119.6(5)
C46 C45 C44 120.2(6)
C47 C46 C45 119.5(6)
C46 C47 C48 120.8(6)
C47 C48 C43 121.3(6)
N8 C49 C50 122.7(5)
N8 C49 C54 120.6(4)
C50 C49 C54 116.7(5)
C51 C50 C49 121.6(5)
C52 C51 C50 120.6(5)
C53 C52 C51 119.8(5)
C52 C53 C54 120.7(5)
C53 C54 C49 120.6(5)
C7 N1 C1 116.8(4)
C7 N1 Fe1 111.9(3)
C1 N1 Fe1 130.6(3)
C13 N2 C3 114.5(4)
C13 N2 Fe3 114.0(3)
C3 N2 Fe3 111.9(3)
C13 N2 Fe2 103.8(3)
C3 N2 Fe2 129.0(3)
Fe3 N2 Fe2 78.92(14)
C19 N3 C5 120.0(4)
C19 N3 Fe3 112.6(3)
C5 N3 Fe3 127.0(3)
C12 N4 Si1 124.8(4)
C12 N4 Fe1 111.6(3)
Si1 N4 Fe1 122.2(2)
C18 N5 Si2 128.3(4)
C18 N5 Fe2 109.3(3)
Si2 N5 Fe2 121.9(2)
C24 N6 Si3 126.2(4)
C24 N6 Fe3 108.3(3)
Si3 N6 Fe3 124.7(2)
C43 N7 Fe3 123.9(3)
C43 N7 Fe1 123.5(3)
Fe3 N7 Fe1 99.82(18)
C43 N7 Fe2 134.5(3)
Fe3 N7 Fe2 84.11(16)
Fe1 N7 Fe2 77.74(15)
C49 N8 Fe2 141.5(3)
C49 N8 Fe1 134.4(3)
Fe2 N8 Fe1 83.88(17)
N4 Si1 C26 105.0(2)
N4 Si1 C25 109.6(2)
C26 Si1 C25 106.3(3)
N4 Si1 C27 114.6(2)
C26 Si1 C27 110.7(3)
C25 Si1 C27 110.2(3)
N5 Si2 C31 104.4(2)
N5 Si2 C32 111.5(2)
C31 Si2 C32 108.4(2)
N5 Si2 C33 116.3(2)
C31 Si2 C33 107.2(2)
C32 Si2 C33 108.7(2)
N6 Si3 C37 105.6(2)
N6 Si3 C38 115.0(2)
C37 Si3 C38 109.7(3)
N6 Si3 C39 108.2(2)
C37 Si3 C39 107.7(3)
C38 Si3 C39 110.2(3)
N8 Fe1 N4 120.78(18)
N8 Fe1 N7 96.42(17)
N4 Fe1 N7 125.83(17)
N8 Fe1 N1 103.93(17)
N4 Fe1 N1 84.24(18)
N7 Fe1 N1 126.01(17)
N8 Fe1 Fe2 47.75(13)
N4 Fe1 Fe2 158.07(13)
N7 Fe1 Fe2 51.30(12)
N1 Fe1 Fe2 115.41(13)
N8 Fe1 Fe3 100.36(13)
N4 Fe1 Fe3 138.83(12)
N7 Fe1 Fe3 39.24(12)
N1 Fe1 Fe3 87.63(13)
Fe2 Fe1 Fe3 56.26(3)
N8 Fe2 N5 134.35(17)
N8 Fe2 N7 96.69(17)
N5 Fe2 N7 121.06(17)
N8 Fe2 N2 114.12(17)
N5 Fe2 N2 88.28(17)
N7 Fe2 N2 96.02(16)
N8 Fe2 Fe1 48.37(12)
N5 Fe2 Fe1 168.67(12)
N7 Fe2 Fe1 50.96(12)
N2 Fe2 Fe1 100.17(12)
N8 Fe2 Fe3 115.07(12)
N5 Fe2 Fe3 109.69(12)
N7 Fe2 Fe3 46.67(12)
N2 Fe2 Fe3 49.44(11)
Fe1 Fe2 Fe3 71.31(3)
N7 Fe3 N3 133.65(18)
N7 Fe3 N6 101.11(17)
N3 Fe3 N6 82.99(17)
N7 Fe3 N2 100.77(17)
N3 Fe3 N2 101.18(17)
N6 Fe3 N2 144.67(17)
N7 Fe3 Fe2 49.22(12)
N3 Fe3 Fe2 136.69(13)
N6 Fe3 Fe2 139.57(13)
N2 Fe3 Fe2 51.64(11)
N7 Fe3 Fe1 40.95(12)
N3 Fe3 Fe1 100.36(13)
N6 Fe3 Fe1 126.77(13)
N2 Fe3 Fe1 87.37(12)
Fe2 Fe3 Fe1 52.43(3)
N9 C55 C60 113.5(5)
N9 C55 C56 115.0(4)
C60 C55 C56 111.9(5)
C57 C56 C55 120.0(4)
N10 C57 C58 114.5(4)
N10 C57 C56 117.6(4)
C58 C57 C56 108.4(4)
C59 C58 C57 114.0(4)
N11 C59 C58 108.1(4)
N11 C59 C60 113.9(5)
C58 C59 C60 110.9(4)
C59 C60 C55 114.4(5)
C62A C61A C66A 120.0
C62A C61A N9 125(3)
C66A C61A N9 115(3)
C63A C62A C61A 120.0
C62A C63A C64A 120.0
C63A C64A C65A 120.0
C66A C65A C64A 120.0
C65A C66A C61A 120.0
C65A C66A N12 121(3)
C61A C66A N12 117(3)
C62B C61B C66B 120.0
C62B C61B N9 124(3)
C66B C61B N9 115(3)
C61B C62B C63B 120.0
C62B C63B C64B 120.0
C63B C64B C65B 120.0
C66B C65B C64B 120.0
C65B C66B C61B 120.0
C65B C66B N12 122(3)
C61B C66B N12 118(3)
C68 C67 C72 117.9(5)
C68 C67 N10 123.9(5)
C72 C67 N10 118.2(4)
C69 C68 C67 122.5(5)
C68 C69 C70 120.3(5)
C69 C70 C71 118.6(5)
C70 C71 C72 122.4(5)
N13 C72 C71 123.0(5)
N13 C72 C67 118.9(5)
C71 C72 C67 118.1(5)
N11 C73A C74A 127.0(10)
N11 C73A C78A 113.0(10)
C74A C73A C78A 120.0
C73A C74A C75A 120.0
C76A C75A C74A 120.0
C77A C76A C75A 120.0
C76A C77A C78A 120.0
C77A C78A C73A 120.0
C77A C78A N14 122.1(9)
C73A C78A N14 117.1(10)
C74B C73B C78B 120.0
C74B C73B N11 124.2(10)
C78B C73B N11 114.1(10)
C73B C74B C75B 120.0
C76B C75B C74B 120.0
C75B C76B C77B 120.0
C78B C77B C76B 120.0
N14 C78B C77B 126.5(12)
N14 C78B C73B 113.5(12)
C77B C78B C73B 120.0
C82B C81 C84A 127.7(13)
C82B C81 C84B 108.1(10)
C84A C81 C84B 24.9(14)
C82B C81 C83A 72.9(9)
C84A C81 C83A 119.7(18)
C84B C81 C83A 134.4(15)
C82B C81 C82A 32.3(6)
C84A C81 C82A 108.4(11)
C84B C81 C82A 84.1(9)
C83A C81 C82A 105.2(10)
C82B C81 C83B 106.9(8)
C84A C81 C83B 80.8(15)
C84B C81 C83B 101.8(12)
C83A C81 C83B 41.0(8)
C82A C81 C83B 134.6(9)
C82B C81 Si4 117.8(7)
C84A C81 Si4 107.4(16)
C84B C81 Si4 112.8(13)
C83A C81 Si4 105.3(7)
C82A C81 Si4 110.8(7)
C83B C81 Si4 108.1(6)
C88A C87A C89A 108.7(10)
C88A C87A C90A 108.9(10)
C89A C87A C90A 109.5(13)
C88A C87A Si6 109.6(10)
C89A C87A Si6 108.9(10)
C90A C87A Si6 111.1(10)
C88B C87B C89B 116(2)
C88B C87B C90B 104(2)
C89B C87B C90B 101(3)
C88B C87B Si6 109.2(19)
C89B C87B Si6 113(2)
C90B C87B Si6 113(2)
C95A C93 C96A 109.7(7)
C95A C93 C96B 125(2)
C96A C93 C96B 24(2)
C95A C93 C95B 28.9(15)
C96A C93 C95B 85.1(16)
C96B C93 C95B 106(3)
C95A C93 C94A 109.7(6)
C96A C93 C94A 105.3(6)
C96B C93 C94A 82(2)
C95B C93 C94A 133.1(18)
C95A C93 C94B 68.8(15)
C96A C93 C94B 128.7(14)
C96B C93 C94B 113(3)
C95B C93 C94B 96(2)
C94A C93 C94B 42.0(14)
C95A C93 Si5 112.2(5)
C96A C93 Si5 107.7(6)
C96B C93 Si5 112(3)
C95B C93 Si5 107.6(17)
C94A C93 Si5 111.9(4)
C94B C93 Si5 120.3(12)
C98 C97 C102 118.0(5)
C98 C97 N15 121.2(5)
C102 C97 N15 120.8(5)
C97 C98 C99 121.1(6)
C100 C99 C98 119.9(6)
C99 C100 C101 119.8(6)
C100 C101 C102 120.1(6)
C101 C102 C97 121.2(6)
C108 C103 N16 121.5(5)
C108 C103 C104 117.9(5)
N16 C103 C104 120.6(5)
C105 C104 C103 120.6(5)
C104 C105 C106 120.6(6)
C107 C106 C105 119.6(5)
C106 C107 C108 120.8(6)
C107 C108 C103 120.6(6)
C61A N9 C61B 14(3)
C61A N9 C55 118.8(17)
C61B N9 C55 116.8(16)
C61A N9 Fe4 110.1(17)
C61B N9 Fe4 110.4(15)
C55 N9 Fe4 131.0(4)
C67 N10 C57 114.3(4)
C67 N10 Fe6 114.2(3)
C57 N10 Fe6 112.6(3)
C67 N10 Fe5 104.0(3)
C57 N10 Fe5 128.5(3)
Fe6 N10 Fe5 78.66(14)
C73A N11 C59 120.8(7)
C73A N11 C73B 22.4(9)
C59 N11 C73B 116.3(7)
C73A N11 Fe6 111.5(7)
C59 N11 Fe6 127.6(3)
C73B N11 Fe6 110.6(7)
C66B N12 C66A 13(3)
C66B N12 Si4 127.7(15)
C66A N12 Si4 129.3(17)
C66B N12 Fe4 110.0(15)
C66A N12 Fe4 107.7(16)
Si4 N12 Fe4 122.2(3)
C72 N13 Si5 128.0(4)
C72 N13 Fe5 109.8(3)
Si5 N13 Fe5 121.7(2)
C78B N14 C78A 19.6(10)
C78B N14 Si6 121.0(8)
C78A N14 Si6 134.8(7)
C78B N14 Fe6 114.9(8)
C78A N14 Fe6 102.0(7)
Si6 N14 Fe6 123.0(3)
C97 N15 Fe6 116.6(3)
C97 N15 Fe5 139.9(4)
Fe6 N15 Fe5 83.09(16)
C97 N15 Fe4 119.3(3)
Fe6 N15 Fe4 111.7(2)
Fe5 N15 Fe4 78.47(16)
C103 N16 Fe5 137.6(4)
C103 N16 Fe4 137.1(4)
Fe5 N16 Fe4 84.56(18)
N12 Si4 C79 104.7(3)
N12 Si4 C80 111.2(3)
C79 Si4 C80 108.0(3)
N12 Si4 C81 112.1(3)
C79 Si4 C81 109.0(3)
C80 Si4 C81 111.5(3)
N13 Si5 C91 103.6(2)
N13 Si5 C92 111.2(2)
C91 Si5 C92 108.7(3)
N13 Si5 C93 116.3(2)
C91 Si5 C93 108.2(3)
C92 Si5 C93 108.4(3)
N14 Si6 C86 114.9(3)
N14 Si6 C85 106.2(2)
C86 Si6 C85 107.0(3)
N14 Si6 C87B 99.5(8)
C86 Si6 C87B 112.6(8)
C85 Si6 C87B 116.6(10)
N14 Si6 C87A 113.2(5)
C86 Si6 C87A 110.0(5)
C85 Si6 C87A 104.7(6)
C87B Si6 C87A 15.3(10)
N16 Fe4 N12 129.4(2)
N16 Fe4 N15 97.10(18)
N12 Fe4 N15 121.42(18)
N16 Fe4 N9 107.33(19)
N12 Fe4 N9 84.91(19)
N15 Fe4 N9 116.53(18)
N16 Fe4 Fe5 47.67(13)
N12 Fe4 Fe5 159.77(15)
N15 Fe4 Fe5 50.61(12)
N9 Fe4 Fe5 115.31(14)
N16 Fe5 N13 128.71(19)
N16 Fe5 N15 97.49(18)
N13 Fe5 N15 127.53(18)
N16 Fe5 N10 111.51(17)
N13 Fe5 N10 88.72(17)
N15 Fe5 N10 96.63(17)
N16 Fe5 Fe4 47.77(13)
N13 Fe5 Fe4 168.25(13)
N15 Fe5 Fe4 50.92(12)
N10 Fe5 Fe4 103.00(12)
N16 Fe5 Fe6 120.94(14)
N13 Fe5 Fe6 108.28(13)
N15 Fe5 Fe6 48.17(12)
N10 Fe5 Fe6 49.79(11)
Fe4 Fe5 Fe6 79.27(3)
N11 Fe6 N14 83.42(19)
N11 Fe6 N15 121.78(19)
N14 Fe6 N15 108.04(18)
N11 Fe6 N10 100.40(17)
N14 Fe6 N10 145.63(18)
N15 Fe6 N10 98.90(17)
N11 Fe6 Fe5 132.63(14)
N14 Fe6 Fe5 142.47(14)
N15 Fe6 Fe5 48.74(13)
N10 Fe6 Fe5 51.55(11)

loop_
_geom_bond_atom_site_label_1
_geom_bond_atom_site_label_2
_geom_bond_distance
C16S C17S 1.635(17)
C17S C18S 1.55(2)
C18S C19S 1.536(16)
C19S C20S 1.73(2)
C20S C21S 1.474(17)
C16T C17T 1.621(19)
C17T C18T 1.56(2)
C18T C19T 1.454(17)
C19T C20T 1.56(3)
C20T C21T 1.538(18)
C22S C23S 1.706(18)
C23S C24S 1.520(19)
C24S C25S 1.48(2)
C25S C26S 1.554(19)
C26S C27S 1.727(19)
C8S C9S 1.523(18)
C9S C10S 1.602(18)
C10S C11S 1.470(17)
C11S C12S 1.622(16)
C12S C13S 1.569(16)
C13S C14S 1.479(16)
C8T C9T 1.59(2)
C9T C10T 1.56(2)
C10T C11T 1.47(2)
C11T C12T 1.63(2)
C12T C13T 1.558(19)
C13T C14T 1.456(19)
C1S C2S 1.461(11)
C2S C3S 1.473(11)
C3S C4S 1.498(12)
C4S C5S 1.477(12)
C5S C6S 1.445(13)
C6S C7S 1.530(16)
C6T C7T 1.523(19)
C1 N1 1.496(6)
C1 C2 1.529(7)
C1 C6 1.546(7)
C2 C3 1.552(7)
C3 N2 1.496(6)
C3 C4 1.537(7)
C4 C5 1.527(7)
C5 N3 1.478(6)
C5 C6 1.525(7)
C7 N1 1.340(6)
C7 C8 1.417(7)
C7 C12 1.453(7)
C8 C9 1.377(8)
C9 C10 1.415(8)
C10 C11 1.369(7)
C11 C12 1.407(7)
C12 N4 1.369(6)
C13 C14 1.394(7)
C13 C18 1.408(7)
C13 N2 1.444(6)
C14 C15 1.385(8)
C15 C16 1.380(8)
C16 C17 1.387(8)
C17 C18 1.399(7)
C18 N5 1.403(6)
C19 N3 1.351(6)
C19 C20 1.418(7)
C19 C24 1.428(7)
C20 C21 1.374(7)
C21 C22 1.407(8)
C22 C23 1.367(7)
C23 C24 1.423(7)
C24 N6 1.358(6)
C25 Si1 1.894(6)
C26 Si1 1.865(5)
C27 C28 1.529(7)
C27 C29 1.530(8)
C27 C30 1.539(8)
C27 Si1 1.918(6)
C31 Si2 1.870(5)
C32 Si2 1.888(5)
C33 C34 1.534(7)
C33 C35 1.535(7)
C33 C36 1.537(7)
C33 Si2 1.906(5)
C37 Si3 1.863(5)
C38 Si3 1.869(5)
C39 C42 1.539(8)
C39 C40 1.550(8)
C39 C41 1.554(8)
C39 Si3 1.896(6)
C43 C48 1.382(7)
C43 C44 1.390(7)
C43 N7 1.421(6)
C44 C45 1.400(7)
C45 C46 1.393(8)
C46 C47 1.355(8)
C47 C48 1.375(7)
C49 N8 1.376(6)
C49 C50 1.398(6)
C49 C54 1.411(7)
C50 C51 1.380(7)
C51 C52 1.372(7)
C52 C53 1.363(7)
C53 C54 1.397(7)
N1 Fe1 1.993(4)
N2 Fe3 2.016(4)
N2 Fe2 2.081(4)
N3 Fe3 1.916(4)
N4 Si1 1.772(5)
N4 Fe1 1.952(4)
N5 Si2 1.746(4)
N5 Fe2 1.911(4)
N6 Si3 1.747(4)
N6 Fe3 1.951(4)
N7 Fe3 1.904(4)
N7 Fe1 1.973(4)
N7 Fe2 1.982(4)
N8 Fe2 1.848(4)
N8 Fe1 1.866(4)
Fe1 Fe2 2.4819(10)
Fe1 Fe3 2.9662(11)
Fe2 Fe3 2.6038(10)
C55 N9 1.481(7)
C55 C60 1.535(8)
C55 C56 1.547(7)
C56 C57 1.545(7)
C57 N10 1.497(6)
C57 C58 1.540(7)
C58 C59 1.511(7)
C59 N11 1.467(6)
C59 C60 1.526(7)
C61A C62A 1.3900
C61A C66A 1.3900
C61A N9 1.392(12)
C62A C63A 1.3900
C63A C64A 1.3900
C64A C65A 1.3900
C65A C66A 1.3900
C66A N12 1.411(12)
C61B C62B 1.3900
C61B C66B 1.3900
C61B N9 1.395(11)
C62B C63B 1.3900
C63B C64B 1.3900
C64B C65B 1.3900
C65B C66B 1.3900
C66B N12 1.392(11)
C67 C68 1.399(7)
C67 C72 1.423(7)
C67 N10 1.443(6)
C68 C69 1.373(7)
C69 C70 1.385(7)
C70 C71 1.389(7)
C71 C72 1.405(7)
C72 N13 1.401(6)
C73A N11 1.312(9)
C73A C74A 1.3900
C73A C78A 1.3900
C74A C75A 1.3900
C75A C76A 1.3900
C76A C77A 1.3900
C77A C78A 1.3900
C78A N14 1.451(11)
C73B C74B 1.3900
C73B C78B 1.3900
C73B N11 1.497(12)
C74B C75B 1.3900
C75B C76B 1.3900
C76B C77B 1.3900
C77B C78B 1.3900
C78B N14 1.364(10)
C79 Si4 1.869(6)
C80 Si4 1.879(6)
C81 C82B 1.496(11)
C81 C84A 1.508(15)
C81 C84B 1.526(13)
C81 C83A 1.573(13)
C81 C82A 1.597(13)
C81 C83B 1.626(12)
C81 Si4 1.897(6)
C85 Si6 1.869(6)
C86 Si6 1.867(6)
C87A C88A 1.513(13)
C87A C89A 1.523(11)
C87A C90A 1.566(13)
C87A Si6 1.917(15)
C87B C88B 1.508(18)
C87B C89B 1.520(17)
C87B C90B 1.581(19)
C87B Si6 1.89(3)
C91 Si5 1.874(6)
C92 Si5 1.882(5)
C93 C95A 1.508(9)
C93 C96A 1.536(9)
C93 C96B 1.543(19)
C93 C95B 1.544(19)
C93 C94A 1.568(9)
C93 C94B 1.581(19)
C93 Si5 1.917(6)
C97 C98 1.386(7)
C97 C102 1.394(7)
C97 N15 1.424(6)
C98 C99 1.401(7)
C99 C100 1.379(8)
C100 C101 1.380(8)
C101 C102 1.391(7)
C103 C108 1.394(7)
C103 N16 1.394(6)
C103 C104 1.416(7)
C104 C105 1.369(7)
C105 C106 1.383(8)
C106 C107 1.375(8)
C107 C108 1.381(7)
N9 Fe4 1.978(4)
N10 Fe6 2.020(4)
N10 Fe5 2.072(4)
N11 Fe6 1.932(4)
N12 Si4 1.768(5)
N12 Fe4 1.951(5)
N13 Si5 1.750(4)
N13 Fe5 1.905(4)
N14 Si6 1.750(5)
N14 Fe6 1.939(4)
N15 Fe6 1.947(4)
N15 Fe5 1.964(4)
N15 Fe4 1.973(4)
N16 Fe5 1.849(4)
N16 Fe4 1.852(4)
Fe4 Fe5 2.4899(11)
Fe5 Fe6 2.5938(11)

loop_
_geom_torsion_atom_site_label_1
_geom_torsion_atom_site_label_2
_geom_torsion_atom_site_label_3
_geom_torsion_atom_site_label_4
_geom_torsion
C16S C17S C18S C19S -179.1(15)
C17S C18S C19S C20S 166(3)
C18S C19S C20S C21S 16(5)
C16T C17T C18T C19T 135(3)
C17T C18T C19T C20T 150(3)
C18T C19T C20T C21T 118(3)
C22S C23S C24S C25S 179(2)
C23S C24S C25S C26S -179.9(18)
C24S C25S C26S C27S -178.1(13)
C8S C9S C10S C11S 169.8(14)
C9S C10S C11S C12S 73(2)
C10S C11S C12S C13S 178.7(15)
C11S C12S C13S C14S 170.3(13)
C8T C9T C10T C11T 80(3)
C9T C10T C11T C12T 179.2(19)
C10T C11T C12T C13T 157(2)
C11T C12T C13T C14T -160(2)
C1S C2S C3S C4S -175.6(10)
C2S C3S C4S C5S -177.4(11)
C3S C4S C5S C6S 178.7(11)
C4S C5S C6S C7S 173.7(13)
N1 C1 C2 C3 94.3(6)
C6 C1 C2 C3 -35.2(6)
C1 C2 C3 N2 -91.0(5)
C1 C2 C3 C4 39.9(6)
N2 C3 C4 C5 79.6(6)
C2 C3 C4 C5 -50.8(6)
C3 C4 C5 N3 -65.0(6)
C3 C4 C5 C6 59.7(6)
N3 C5 C6 C1 69.9(6)
C4 C5 C6 C1 -52.2(6)
N1 C1 C6 C5 -91.6(5)
C2 C1 C6 C5 39.6(6)
N1 C7 C8 C9 -179.3(5)
C12 C7 C8 C9 -1.9(8)
C7 C8 C9 C10 1.1(8)
C8 C9 C10 C11 0.0(9)
C9 C10 C11 C12 -0.1(8)
C10 C11 C12 N4 177.3(5)
C10 C11 C12 C7 -0.8(8)
N1 C7 C12 N4 1.2(7)
C8 C7 C12 N4 -176.4(5)
N1 C7 C12 C11 179.4(5)
C8 C7 C12 C11 1.8(7)
C18 C13 C14 C15 5.1(8)
N2 C13 C14 C15 -176.3(5)
C13 C14 C15 C16 1.5(9)
C14 C15 C16 C17 -4.4(9)
C15 C16 C17 C18 0.7(9)
C16 C17 C18 N5 -175.2(5)
C16 C17 C18 C13 5.8(8)
C14 C13 C18 C17 -8.4(7)
N2 C13 C18 C17 172.9(4)
C14 C13 C18 N5 172.5(5)
N2 C13 C18 N5 -6.2(7)
N3 C19 C20 C21 -173.7(5)
C24 C19 C20 C21 6.4(8)
C19 C20 C21 C22 -1.0(8)
C20 C21 C22 C23 -1.7(9)
C21 C22 C23 C24 -1.1(9)
C22 C23 C24 N6 -172.0(5)
C22 C23 C24 C19 6.4(8)
N3 C19 C24 N6 -10.4(7)
C20 C19 C24 N6 169.5(5)
N3 C19 C24 C23 171.1(5)
C20 C19 C24 C23 -9.0(7)
C48 C43 C44 C45 0.3(8)
N7 C43 C44 C45 -179.0(5)
C43 C44 C45 C46 0.5(8)
C44 C45 C46 C47 -1.0(9)
C45 C46 C47 C48 0.7(9)
C46 C47 C48 C43 0.1(9)
C44 C43 C48 C47 -0.6(8)
N7 C43 C48 C47 178.7(5)
N8 C49 C50 C51 -179.5(4)
C54 C49 C50 C51 1.5(7)
C49 C50 C51 C52 -0.3(7)
C50 C51 C52 C53 -0.7(8)
C51 C52 C53 C54 0.4(8)
C52 C53 C54 C49 0.9(8)
N8 C49 C54 C53 179.2(5)
C50 C49 C54 C53 -1.8(7)
C8 C7 N1 C1 7.0(7)
C12 C7 N1 C1 -170.5(4)
C8 C7 N1 Fe1 178.1(4)
C12 C7 N1 Fe1 0.7(5)
C2 C1 N1 C7 152.8(5)
C6 C1 N1 C7 -76.5(6)
C2 C1 N1 Fe1 -16.4(7)
C6 C1 N1 Fe1 114.4(4)
C14 C13 N2 C3 -34.5(6)
C18 C13 N2 C3 144.1(4)
C14 C13 N2 Fe3 96.1(5)
C18 C13 N2 Fe3 -85.3(5)
C14 C13 N2 Fe2 179.9(4)
C18 C13 N2 Fe2 -1.4(5)
C4 C3 N2 C13 84.8(5)
C2 C3 N2 C13 -147.6(4)
C4 C3 N2 Fe3 -46.8(5)
C2 C3 N2 Fe3 80.8(4)
C4 C3 N2 Fe2 -140.2(4)
C2 C3 N2 Fe2 -12.6(6)
C20 C19 N3 C5 -17.0(8)
C24 C19 N3 C5 162.9(5)
C20 C19 N3 Fe3 169.8(4)
C24 C19 N3 Fe3 -10.4(6)
C6 C5 N3 C19 95.5(6)
C4 C5 N3 C19 -140.2(5)
C6 C5 N3 Fe3 -92.2(5)
C4 C5 N3 Fe3 32.0(6)
C11 C12 N4 Si1 -13.7(7)
C7 C12 N4 Si1 164.4(4)
C11 C12 N4 Fe1 179.6(4)
C7 C12 N4 Fe1 -2.4(5)
C17 C18 N5 Si2 3.2(7)
C13 C18 N5 Si2 -177.8(4)
C17 C18 N5 Fe2 -168.2(4)
C13 C18 N5 Fe2 10.8(5)
C23 C24 N6 Si3 33.8(7)
C19 C24 N6 Si3 -144.7(4)
C23 C24 N6 Fe3 -156.6(4)
C19 C24 N6 Fe3 25.0(5)
C48 C43 N7 Fe3 107.8(5)
C44 C43 N7 Fe3 -72.9(6)
C48 C43 N7 Fe1 -118.5(5)
C44 C43 N7 Fe1 60.8(6)
C48 C43 N7 Fe2 -11.4(8)
C44 C43 N7 Fe2 167.9(4)
C50 C49 N8 Fe2 -2.0(8)
C54 C49 N8 Fe2 177.0(4)
C50 C49 N8 Fe1 -173.9(3)
C54 C49 N8 Fe1 5.1(7)
C12 N4 Si1 C26 -166.8(4)
Fe1 N4 Si1 C26 -1.3(3)
C12 N4 Si1 C25 -52.9(5)
Fe1 N4 Si1 C25 112.5(3)
C12 N4 Si1 C27 71.5(5)
Fe1 N4 Si1 C27 -123.1(3)
C28 C27 Si1 N4 126.6(4)
C29 C27 Si1 N4 7.4(5)
C30 C27 Si1 N4 -113.5(4)
C28 C27 Si1 C26 8.0(5)
C29 C27 Si1 C26 -111.1(4)
C30 C27 Si1 C26 127.9(4)
C28 C27 Si1 C25 -109.3(4)
C29 C27 Si1 C25 131.5(4)
C30 C27 Si1 C25 10.6(5)
C18 N5 Si2 C31 -175.6(4)
Fe2 N5 Si2 C31 -5.1(3)
C18 N5 Si2 C32 -58.8(5)
Fe2 N5 Si2 C32 111.7(3)
C18 N5 Si2 C33 66.6(5)
Fe2 N5 Si2 C33 -122.9(3)
C34 C33 Si2 N5 175.1(3)
C35 C33 Si2 N5 -64.9(4)
C36 C33 Si2 N5 57.2(4)
C34 C33 Si2 C31 58.7(4)
C35 C33 Si2 C31 178.8(4)
C36 C33 Si2 C31 -59.2(4)
C34 C33 Si2 C32 -58.2(4)
C35 C33 Si2 C32 61.9(5)
C36 C33 Si2 C32 -176.1(4)
C24 N6 Si3 C37 172.1(4)
Fe3 N6 Si3 C37 4.0(3)
C24 N6 Si3 C38 -66.8(5)
Fe3 N6 Si3 C38 125.2(3)
C24 N6 Si3 C39 57.0(5)
Fe3 N6 Si3 C39 -111.0(3)
C42 C39 Si3 N6 43.1(5)
C40 C39 Si3 N6 162.1(4)
C41 C39 Si3 N6 -77.8(4)
C42 C39 Si3 C37 -70.7(5)
C40 C39 Si3 C37 48.4(4)
C41 C39 Si3 C37 168.4(4)
C42 C39 Si3 C38 169.7(4)
C40 C39 Si3 C38 -71.3(4)
C41 C39 Si3 C38 48.8(5)
C49 N8 Fe1 N4 -28.5(5)
Fe2 N8 Fe1 N4 156.59(16)
C49 N8 Fe1 N7 -167.3(4)
Fe2 N8 Fe1 N7 17.76(17)
C49 N8 Fe1 N1 63.1(5)
Fe2 N8 Fe1 N1 -111.84(17)
C49 N8 Fe1 Fe2 175.0(5)
C49 N8 Fe1 Fe3 153.2(4)
Fe2 N8 Fe1 Fe3 -21.72(13)
C12 N4 Fe1 N8 104.9(4)
Si1 N4 Fe1 N8 -62.2(3)
C12 N4 Fe1 N7 -128.9(3)
Si1 N4 Fe1 N7 64.0(3)
C12 N4 Fe1 N1 2.1(3)
Si1 N4 Fe1 N1 -165.0(3)
C12 N4 Fe1 Fe2 156.9(3)
Si1 N4 Fe1 Fe2 -10.3(5)
C12 N4 Fe1 Fe3 -77.6(4)
Si1 N4 Fe1 Fe3 115.2(2)
C43 N7 Fe1 N8 119.0(4)
Fe3 N7 Fe1 N8 -98.53(19)
Fe2 N7 Fe1 N8 -16.82(16)
C43 N7 Fe1 N4 -16.8(5)
Fe3 N7 Fe1 N4 125.71(19)
Fe2 N7 Fe1 N4 -152.58(16)
C43 N7 Fe1 N1 -128.6(4)
Fe3 N7 Fe1 N1 13.9(3)
Fe2 N7 Fe1 N1 95.59(19)
C43 N7 Fe1 Fe2 135.8(4)
Fe3 N7 Fe1 Fe2 -81.71(16)
C43 N7 Fe1 Fe3 -142.5(5)
Fe2 N7 Fe1 Fe3 81.71(16)
C7 N1 Fe1 N8 -121.9(3)
C1 N1 Fe1 N8 47.7(5)
C7 N1 Fe1 N4 -1.5(3)
C1 N1 Fe1 N4 168.0(4)
C7 N1 Fe1 N7 129.3(3)
C1 N1 Fe1 N7 -61.2(5)
C7 N1 Fe1 Fe2 -171.4(3)
C1 N1 Fe1 Fe2 -1.8(5)
C7 N1 Fe1 Fe3 138.0(3)
C1 N1 Fe1 Fe3 -52.4(4)
C49 N8 Fe2 N5 20.8(6)
Fe1 N8 Fe2 N5 -164.94(18)
C49 N8 Fe2 N7 168.1(5)
Fe1 N8 Fe2 N7 -17.69(17)
C49 N8 Fe2 N2 -92.2(5)
Fe1 N8 Fe2 N2 82.00(18)
C49 N8 Fe2 Fe1 -174.2(6)
C49 N8 Fe2 Fe3 -147.0(5)
Fe1 N8 Fe2 Fe3 27.25(16)
C18 N5 Fe2 N8 -131.8(3)
Si2 N5 Fe2 N8 56.1(3)
C18 N5 Fe2 N7 87.1(3)
Si2 N5 Fe2 N7 -85.0(3)
C18 N5 Fe2 N2 -8.9(3)
Si2 N5 Fe2 N2 179.0(3)
C18 N5 Fe2 Fe1 129.6(6)
Si2 N5 Fe2 Fe1 -42.5(8)
C18 N5 Fe2 Fe3 36.5(3)
Si2 N5 Fe2 Fe3 -135.6(2)
C43 N7 Fe2 N8 -108.3(5)
Fe3 N7 Fe2 N8 118.41(16)
Fe1 N7 Fe2 N8 17.00(16)
C43 N7 Fe2 N5 44.8(5)
Fe3 N7 Fe2 N5 -88.4(2)
Fe1 N7 Fe2 N5 170.16(15)
C43 N7 Fe2 N2 136.4(5)
Fe3 N7 Fe2 N2 3.18(17)
Fe1 N7 Fe2 N2 -98.22(15)
C43 N7 Fe2 Fe1 -125.3(5)
Fe3 N7 Fe2 Fe1 101.41(16)
C43 N7 Fe2 Fe3 133.2(5)
Fe1 N7 Fe2 Fe3 -101.41(16)
C13 N2 Fe2 N8 144.6(3)
C3 N2 Fe2 N8 6.1(4)
Fe3 N2 Fe2 N8 -103.17(17)
C13 N2 Fe2 N5 5.8(3)
C3 N2 Fe2 N5 -132.7(4)
Fe3 N2 Fe2 N5 118.00(15)
C13 N2 Fe2 N7 -115.3(3)
C3 N2 Fe2 N7 106.2(4)
Fe3 N2 Fe2 N7 -3.05(16)
C13 N2 Fe2 Fe1 -166.6(3)
C3 N2 Fe2 Fe1 54.9(4)
Fe3 N2 Fe2 Fe1 -54.40(11)
C13 N2 Fe2 Fe3 -112.2(3)
C3 N2 Fe2 Fe3 109.3(4)
N4 Fe1 Fe2 N8 -66.1(4)
N7 Fe1 Fe2 N8 -157.1(2)
N1 Fe1 Fe2 N8 85.9(2)
Fe3 Fe1 Fe2 N8 154.03(16)
N8 Fe1 Fe2 N5 108.9(7)
N4 Fe1 Fe2 N5 42.8(7)
N7 Fe1 Fe2 N5 -48.2(7)
N1 Fe1 Fe2 N5 -165.2(6)
Fe3 Fe1 Fe2 N5 -97.0(6)
N8 Fe1 Fe2 N7 157.1(2)
N4 Fe1 Fe2 N7 91.1(4)
N1 Fe1 Fe2 N7 -117.0(2)
Fe3 Fe1 Fe2 N7 -48.83(15)
N8 Fe1 Fe2 N2 -113.3(2)
N4 Fe1 Fe2 N2 -179.4(3)
N7 Fe1 Fe2 N2 89.53(18)
N1 Fe1 Fe2 N2 -27.44(17)
Fe3 Fe1 Fe2 N2 40.70(11)
N8 Fe1 Fe2 Fe3 -154.03(16)
N4 Fe1 Fe2 Fe3 139.9(3)
N7 Fe1 Fe2 Fe3 48.83(15)
N1 Fe1 Fe2 Fe3 -68.14(13)
C43 N7 Fe3 N3 98.4(4)
Fe1 N7 Fe3 N3 -43.9(3)
Fe2 N7 Fe3 N3 -120.3(2)
C43 N7 Fe3 N6 7.5(4)
Fe1 N7 Fe3 N6 -134.79(18)
Fe2 N7 Fe3 N6 148.77(16)
C43 N7 Fe3 N2 -144.6(4)
Fe1 N7 Fe3 N2 73.11(19)
Fe2 N7 Fe3 N2 -3.33(18)
C43 N7 Fe3 Fe2 -141.3(5)
Fe1 N7 Fe3 Fe2 76.44(15)
C43 N7 Fe3 Fe1 142.3(5)
Fe2 N7 Fe3 Fe1 -76.44(15)
C19 N3 Fe3 N7 -79.5(4)
C5 N3 Fe3 N7 107.8(4)
C19 N3 Fe3 N6 19.2(4)
C5 N3 Fe3 N6 -153.5(4)
C19 N3 Fe3 N2 163.6(4)
C5 N3 Fe3 N2 -9.1(5)
C19 N3 Fe3 Fe2 -151.8(3)
C5 N3 Fe3 Fe2 35.5(5)
C19 N3 Fe3 Fe1 -107.0(3)
C5 N3 Fe3 Fe1 80.3(4)
C24 N6 Fe3 N7 109.4(3)
Si3 N6 Fe3 N7 -80.8(3)
C24 N6 Fe3 N3 -23.8(3)
Si3 N6 Fe3 N3 146.0(3)
C24 N6 Fe3 N2 -123.3(4)
Si3 N6 Fe3 N2 46.6(4)
C24 N6 Fe3 Fe2 146.7(3)
Si3 N6 Fe3 Fe2 -43.5(4)
C24 N6 Fe3 Fe1 73.9(3)
Si3 N6 Fe3 Fe1 -116.3(2)
C13 N2 Fe3 N7 103.5(3)
C3 N2 Fe3 N7 -124.6(3)
Fe2 N2 Fe3 N7 3.21(17)
C13 N2 Fe3 N3 -117.5(3)
C3 N2 Fe3 N3 14.3(3)
Fe2 N2 Fe3 N3 142.14(15)
C13 N2 Fe3 N6 -23.9(5)
C3 N2 Fe3 N6 108.0(4)
Fe2 N2 Fe3 N6 -124.2(3)
C13 N2 Fe3 Fe2 100.3(3)
C3 N2 Fe3 Fe2 -127.8(4)
C13 N2 Fe3 Fe1 142.4(3)
C3 N2 Fe3 Fe1 -85.7(3)
Fe2 N2 Fe3 Fe1 42.10(9)
N8 Fe2 Fe3 N7 -74.7(2)
N5 Fe2 Fe3 N7 114.6(2)
N2 Fe2 Fe3 N7 -175.8(2)
Fe1 Fe2 Fe3 N7 -53.49(16)
N8 Fe2 Fe3 N3 39.8(2)
N5 Fe2 Fe3 N3 -131.0(2)
N7 Fe2 Fe3 N3 114.5(2)
N2 Fe2 Fe3 N3 -61.4(2)
Fe1 Fe2 Fe3 N3 60.96(19)
N8 Fe2 Fe3 N6 -126.4(2)
N5 Fe2 Fe3 N6 62.9(2)
N7 Fe2 Fe3 N6 -51.7(3)
N2 Fe2 Fe3 N6 132.5(2)
Fe1 Fe2 Fe3 N6 -105.2(2)
N8 Fe2 Fe3 N2 101.2(2)
N5 Fe2 Fe3 N2 -69.6(2)
N7 Fe2 Fe3 N2 175.8(2)
Fe1 Fe2 Fe3 N2 122.34(15)
N8 Fe2 Fe3 Fe1 -21.18(14)
N5 Fe2 Fe3 Fe1 168.05(13)
N7 Fe2 Fe3 Fe1 53.49(16)
N2 Fe2 Fe3 Fe1 -122.34(15)
N8 Fe1 Fe3 N7 87.5(2)
N4 Fe1 Fe3 N7 -90.3(3)
N1 Fe1 Fe3 N7 -168.8(2)
Fe2 Fe1 Fe3 N7 68.23(19)
N8 Fe1 Fe3 N3 -123.20(17)
N4 Fe1 Fe3 N3 59.0(2)
N7 Fe1 Fe3 N3 149.3(2)
N1 Fe1 Fe3 N3 -19.47(17)
Fe2 Fe1 Fe3 N3 -142.44(13)
N8 Fe1 Fe3 N6 147.8(2)
N4 Fe1 Fe3 N6 -29.9(2)
N7 Fe1 Fe3 N6 60.4(2)
N1 Fe1 Fe3 N6 -108.4(2)
Fe2 Fe1 Fe3 N6 128.61(16)
N8 Fe1 Fe3 N2 -22.31(16)
N4 Fe1 Fe3 N2 159.9(2)
N7 Fe1 Fe3 N2 -109.8(2)
N1 Fe1 Fe3 N2 81.42(17)
Fe2 Fe1 Fe3 N2 -41.55(12)
N8 Fe1 Fe3 Fe2 19.24(12)
N4 Fe1 Fe3 Fe2 -158.56(19)
N7 Fe1 Fe3 Fe2 -68.23(19)
N1 Fe1 Fe3 Fe2 122.96(12)
N9 C55 C56 C57 92.9(6)
C60 C55 C56 C57 -38.5(7)
C55 C56 C57 N10 -89.2(6)
C55 C56 C57 C58 42.6(6)
N10 C57 C58 C59 81.0(6)
C56 C57 C58 C59 -52.5(6)
C57 C58 C59 N11 -65.4(6)
C57 C58 C59 C60 60.0(6)
N11 C59 C60 C55 68.3(6)
C58 C59 C60 C55 -53.9(6)
N9 C55 C60 C59 -89.9(6)
C56 C55 C60 C59 42.4(6)
C66A C61A C62A C63A 0.0
N9 C61A C62A C63A 180(3)
C61A C62A C63A C64A 0.0
C62A C63A C64A C65A 0.0
C63A C64A C65A C66A 0.0
C64A C65A C66A C61A 0.0
C64A C65A C66A N12 164(3)
C62A C61A C66A C65A 0.0
N9 C61A C66A C65A -180(3)
C62A C61A C66A N12 -165(3)
N9 C61A C66A N12 16(2)
C66B C61B C62B C63B 0.0
N9 C61B C62B C63B 167(3)
C61B C62B C63B C64B 0.0
C62B C63B C64B C65B 0.0
C63B C64B C65B C66B 0.0
C64B C65B C66B C61B 0.0
C64B C65B C66B N12 174(3)
C62B C61B C66B C65B 0.0
N9 C61B C66B C65B -168(2)
C62B C61B C66B N12 -175(3)
N9 C61B C66B N12 17.2(19)
C72 C67 C68 C69 3.6(7)
N10 C67 C68 C69 -177.0(5)
C67 C68 C69 C70 0.8(8)
C68 C69 C70 C71 -3.0(8)
C69 C70 C71 C72 0.7(8)
C70 C71 C72 N13 -176.7(5)
C70 C71 C72 C67 3.6(7)
C68 C67 C72 N13 174.7(4)
N10 C67 C72 N13 -4.8(7)
C68 C67 C72 C71 -5.6(7)
N10 C67 C72 C71 175.0(4)
N11 C73A C74A C75A -179.0(13)
C78A C73A C74A C75A 0.0
C73A C74A C75A C76A 0.0
C74A C75A C76A C77A 0.0
C75A C76A C77A C78A 0.0
C76A C77A C78A C73A 0.0
C76A C77A C78A N14 -169.7(11)
N11 C73A C78A C77A 179.1(11)
C74A C73A C78A C77A 0.0
N11 C73A C78A N14 -10.7(9)
C74A C73A C78A N14 170.2(10)
C78B C73B C74B C75B 0.0
N11 C73B C74B C75B -163.9(12)
C73B C74B C75B C76B 0.0
C74B C75B C76B C77B 0.0
C75B C76B C77B C78B 0.0
C76B C77B C78B N14 -177.0(14)
C76B C77B C78B C73B 0.0
C74B C73B C78B N14 177.4(13)
N11 C73B C78B N14 -17.2(9)
C74B C73B C78B C77B 0.0
N11 C73B C78B C77B 165.5(11)
C102 C97 C98 C99 -0.7(8)
N15 C97 C98 C99 179.0(5)
C97 C98 C99 C100 -0.4(9)
C98 C99 C100 C101 2.0(9)
C99 C100 C101 C102 -2.3(9)
C100 C101 C102 C97 1.1(9)
C98 C97 C102 C101 0.4(8)
N15 C97 C102 C101 -179.4(5)
C108 C103 C104 C105 1.2(8)
N16 C103 C104 C105 178.3(5)
C103 C104 C105 C106 -0.2(8)
C104 C105 C106 C107 -0.7(9)
C105 C106 C107 C108 0.5(9)
C106 C107 C108 C103 0.6(9)
N16 C103 C108 C107 -178.5(5)
C104 C103 C108 C107 -1.4(8)
C62A C61A N9 C61B 88(13)
C66A C61A N9 C61B -93(13)
C62A C61A N9 C55 2(3)
C66A C61A N9 C55 -177.8(11)
C62A C61A N9 Fe4 -178.8(16)
C66A C61A N9 Fe4 0.9(17)
C62B C61B N9 C61A -88(13)
C66B C61B N9 C61A 80(13)
C62B C61B N9 C55 14(2)
C66B C61B N9 C55 -178.2(11)
C62B C61B N9 Fe4 -179.6(14)
C66B C61B N9 Fe4 -12.0(17)
C60 C55 N9 C61A -63.0(17)
C56 C55 N9 C61A 166.3(17)
C60 C55 N9 C61B -78.7(16)
C56 C55 N9 C61B 150.6(16)
C60 C55 N9 Fe4 118.5(5)
C56 C55 N9 Fe4 -12.2(7)
C68 C67 N10 C57 -34.7(6)
C72 C67 N10 C57 144.7(4)
C68 C67 N10 Fe6 96.9(5)
C72 C67 N10 Fe6 -83.7(5)
C68 C67 N10 Fe5 -179.4(4)
C72 C67 N10 Fe5 0.0(5)
C58 C57 N10 C67 87.8(5)
C56 C57 N10 C67 -143.3(4)
C58 C57 N10 Fe6 -44.6(5)
C56 C57 N10 Fe6 84.3(5)
C58 C57 N10 Fe5 -138.0(4)
C56 C57 N10 Fe5 -9.1(6)
C74A C73A N11 C59 -21.1(13)
C78A C73A N11 C59 159.8(6)
C74A C73A N11 C73B -106(3)
C78A C73A N11 C73B 75(3)
C74A C73A N11 Fe6 162.1(7)
C78A C73A N11 Fe6 -17.0(10)
C58 C59 N11 C73A -149.0(10)
C60 C59 N11 C73A 87.4(11)
C58 C59 N11 C73B -124.0(8)
C60 C59 N11 C73B 112.3(9)
C58 C59 N11 Fe6 27.2(6)
C60 C59 N11 Fe6 -96.4(5)
C74B C73B N11 C73A 74(3)
C78B C73B N11 C73A -91(3)
C74B C73B N11 C59 -34.0(12)
C78B C73B N11 C59 161.3(6)
C74B C73B N11 Fe6 170.1(7)
C78B C73B N11 Fe6 5.3(9)
C65B C66B N12 C66A 90(14)
C61B C66B N12 C66A -96(14)
C65B C66B N12 Si4 -12(3)
C61B C66B N12 Si4 162.6(9)
C65B C66B N12 Fe4 172.3(13)
C61B C66B N12 Fe4 -13(2)
C65A C66A N12 C66B -86(14)
C61A C66A N12 C66B 78(14)
C65A C66A N12 Si4 2(3)
C61A C66A N12 Si4 167.0(11)
C65A C66A N12 Fe4 171.9(14)
C61A C66A N12 Fe4 -24(2)
C71 C72 N13 Si5 -0.6(7)
C67 C72 N13 Si5 179.1(4)
C71 C72 N13 Fe5 -172.6(4)
C67 C72 N13 Fe5 7.1(5)
C77B C78B N14 C78A -109(4)
C73B C78B N14 C78A 73(4)
C77B C78B N14 Si6 30.6(14)
C73B C78B N14 Si6 -146.6(5)
C77B C78B N14 Fe6 -161.4(6)
C73B C78B N14 Fe6 21.5(10)
C77A C78A N14 C78B 68(4)
C73A C78A N14 C78B -102(4)
C77A C78A N14 Si6 17.2(14)
C73A C78A N14 Si6 -152.8(6)
C77A C78A N14 Fe6 -158.7(6)
C73A C78A N14 Fe6 31.3(7)
C98 C97 N15 Fe6 105.8(5)
C102 C97 N15 Fe6 -74.4(6)
C98 C97 N15 Fe5 -6.9(8)
C102 C97 N15 Fe5 172.8(4)
C98 C97 N15 Fe4 -115.1(5)
C102 C97 N15 Fe4 64.7(6)
C108 C103 N16 Fe5 168.1(4)
C104 C103 N16 Fe5 -8.9(8)
C108 C103 N16 Fe4 1.7(8)
C104 C103 N16 Fe4 -175.3(4)
C66B N12 Si4 C79 -176(2)
C66A N12 Si4 C79 168(2)
Fe4 N12 Si4 C79 -0.6(4)
C66B N12 Si4 C80 68(2)
C66A N12 Si4 C80 51(2)
Fe4 N12 Si4 C80 -117.0(3)
C66B N12 Si4 C81 -58(2)
C66A N12 Si4 C81 -74(2)
Fe4 N12 Si4 C81 117.4(3)
C82B C81 Si4 N12 84.5(8)
C84A C81 Si4 N12 -68.4(14)
C84B C81 Si4 N12 -42.5(10)
C83A C81 Si4 N12 163.0(9)
C82A C81 Si4 N12 49.8(8)
C83B C81 Si4 N12 -154.2(7)
C82B C81 Si4 C79 -160.0(7)
C84A C81 Si4 C79 47.0(14)
C84B C81 Si4 C79 72.9(10)
C83A C81 Si4 C79 -81.5(10)
C82A C81 Si4 C79 165.3(7)
C83B C81 Si4 C79 -38.8(7)
C82B C81 Si4 C80 -40.9(8)
C84A C81 Si4 C80 166.1(13)
C84B C81 Si4 C80 -168.0(9)
C83A C81 Si4 C80 37.6(10)
C82A C81 Si4 C80 -75.6(8)
C83B C81 Si4 C80 80.3(7)
C72 N13 Si5 C91 178.6(4)
Fe5 N13 Si5 C91 -10.2(3)
C72 N13 Si5 C92 -64.7(5)
Fe5 N13 Si5 C92 106.4(3)
C72 N13 Si5 C93 60.0(5)
Fe5 N13 Si5 C93 -128.9(3)
C95A C93 Si5 N13 19.4(6)
C96A C93 Si5 N13 140.4(5)
C96B C93 Si5 N13 165(2)
C95B C93 Si5 N13 49.9(17)
C94A C93 Si5 N13 -104.4(5)
C94B C93 Si5 N13 -58.2(18)
C95A C93 Si5 C91 -96.6(6)
C96A C93 Si5 C91 24.3(6)
C96B C93 Si5 C91 49(2)
C95B C93 Si5 C91 -66.2(17)
C94A C93 Si5 C91 139.6(5)
C94B C93 Si5 C91 -174.3(18)
C95A C93 Si5 C92 145.6(6)
C96A C93 Si5 C92 -93.5(6)
C96B C93 Si5 C92 -69(2)
C95B C93 Si5 C92 176.1(17)
C94A C93 Si5 C92 21.8(6)
C94B C93 Si5 C92 67.9(18)
C78B N14 Si6 C86 -68.1(10)
C78A N14 Si6 C86 -50.4(11)
Fe6 N14 Si6 C86 124.8(3)
C78B N14 Si6 C85 173.8(10)
C78A N14 Si6 C85 -168.5(10)
Fe6 N14 Si6 C85 6.7(4)
C78B N14 Si6 C87B 52.4(14)
C78A N14 Si6 C87B 70.0(14)
Fe6 N14 Si6 C87B -114.7(9)
C78B N14 Si6 C87A 59.5(11)
C78A N14 Si6 C87A 77.1(12)
Fe6 N14 Si6 C87A -107.6(6)
C88B C87B Si6 N14 -179.5(16)
C89B C87B Si6 N14 50(2)
C90B C87B Si6 N14 -64(2)
C88B C87B Si6 C86 -57.4(19)
C89B C87B Si6 C86 172.3(17)
C90B C87B Si6 C86 58(2)
C88B C87B Si6 C85 66.9(18)
C89B C87B Si6 C85 -63(2)
C90B C87B Si6 C85 -177.6(19)
C88B C87B Si6 C87A 26(3)
C89B C87B Si6 C87A -104(5)
C90B C87B Si6 C87A 141(5)
C88A C87A Si6 N14 170.9(7)
C89A C87A Si6 N14 52.0(10)
C90A C87A Si6 N14 -68.6(11)
C88A C87A Si6 C86 -59.0(9)
C89A C87A Si6 C86 -177.9(8)
C90A C87A Si6 C86 61.5(11)
C88A C87A Si6 C85 55.7(9)
C89A C87A Si6 C85 -63.2(9)
C90A C87A Si6 C85 176.2(10)
C88A C87A Si6 C87B -162(5)
C89A C87A Si6 C87B 80(4)
C90A C87A Si6 C87B -41(4)
C103 N16 Fe4 N12 -35.7(6)
Fe5 N16 Fe4 N12 153.41(19)
C103 N16 Fe4 N15 -177.2(5)
Fe5 N16 Fe4 N15 11.93(18)
C103 N16 Fe4 N9 62.1(5)
Fe5 N16 Fe4 N9 -108.76(18)
C103 N16 Fe4 Fe5 170.9(6)
C66B N12 Fe4 N16 113.1(18)
C66A N12 Fe4 N16 126.6(18)
Si4 N12 Fe4 N16 -63.0(4)
C66B N12 Fe4 N15 -113.3(18)
C66A N12 Fe4 N15 -99.8(18)
Si4 N12 Fe4 N15 70.6(3)
C66B N12 Fe4 N9 4.8(18)
C66A N12 Fe4 N9 18.3(18)
Si4 N12 Fe4 N9 -171.3(3)
C66B N12 Fe4 Fe5 -173.8(17)
C66A N12 Fe4 Fe5 -160.3(18)
Si4 N12 Fe4 Fe5 10.1(7)
C97 N15 Fe4 N16 130.0(4)
Fe6 N15 Fe4 N16 -89.1(2)
Fe5 N15 Fe4 N16 -11.40(17)
C97 N15 Fe4 N12 -15.7(5)
Fe6 N15 Fe4 N12 125.2(2)
Fe5 N15 Fe4 N12 -157.09(18)
C97 N15 Fe4 N9 -116.6(4)
Fe6 N15 Fe4 N9 24.4(3)
Fe5 N15 Fe4 N9 102.03(19)
C97 N15 Fe4 Fe5 141.4(4)
Fe6 N15 Fe4 Fe5 -77.68(19)
C61A N9 Fe4 N16 -140.9(16)
C61B N9 Fe4 N16 -126.0(15)
C55 N9 Fe4 N16 37.6(5)
C61A N9 Fe4 N12 -11.1(16)
C61B N9 Fe4 N12 3.8(15)
C55 N9 Fe4 N12 167.4(5)
C61A N9 Fe4 N15 111.6(16)
C61B N9 Fe4 N15 126.5(15)
C55 N9 Fe4 N15 -69.8(5)
C61A N9 Fe4 Fe5 168.4(15)
C61B N9 Fe4 Fe5 -176.7(15)
C55 N9 Fe4 Fe5 -13.1(5)
C103 N16 Fe5 N13 24.0(6)
Fe4 N16 Fe5 N13 -165.23(17)
C103 N16 Fe5 N15 177.3(5)
Fe4 N16 Fe5 N15 -11.99(18)
C103 N16 Fe5 N10 -82.6(5)
Fe4 N16 Fe5 N10 88.20(18)
C103 N16 Fe5 Fe4 -170.8(6)
C103 N16 Fe5 Fe6 -137.6(5)
Fe4 N16 Fe5 Fe6 33.15(19)
C72 N13 Fe5 N16 -122.4(3)
Si5 N13 Fe5 N16 65.1(3)
C72 N13 Fe5 N15 91.9(3)
Si5 N13 Fe5 N15 -80.7(3)
C72 N13 Fe5 N10 -5.5(3)
Si5 N13 Fe5 N10 -178.1(3)
C72 N13 Fe5 Fe4 169.8(5)
Si5 N13 Fe5 Fe4 -2.8(9)
C72 N13 Fe5 Fe6 41.1(3)
Si5 N13 Fe5 Fe6 -131.5(2)
C97 N15 Fe5 N16 -110.8(5)
Fe6 N15 Fe5 N16 125.32(17)
Fe4 N15 Fe5 N16 11.43(18)
C97 N15 Fe5 N13 42.9(6)
Fe6 N15 Fe5 N13 -81.0(2)
Fe4 N15 Fe5 N13 165.13(17)
C97 N15 Fe5 N10 136.4(5)
Fe6 N15 Fe5 N10 12.51(17)
Fe4 N15 Fe5 N10 -101.38(15)
C97 N15 Fe5 Fe4 -122.3(6)
Fe6 N15 Fe5 Fe4 113.89(18)
C97 N15 Fe5 Fe6 123.8(6)
Fe4 N15 Fe5 Fe6 -113.89(18)
C67 N10 Fe5 N16 134.6(3)
C57 N10 Fe5 N16 -3.0(4)
Fe6 N10 Fe5 N16 -112.98(17)
C67 N10 Fe5 N13 3.1(3)
C57 N10 Fe5 N13 -134.6(4)
Fe6 N10 Fe5 N13 115.45(16)
C67 N10 Fe5 N15 -124.6(3)
C57 N10 Fe5 N15 97.8(4)
Fe6 N10 Fe5 N15 -12.21(16)
C67 N10 Fe5 Fe4 -175.9(3)
C57 N10 Fe5 Fe4 46.4(4)
Fe6 N10 Fe5 Fe4 -63.56(11)
C67 N10 Fe5 Fe6 -112.4(3)
C57 N10 Fe5 Fe6 110.0(4)
N12 Fe4 Fe5 N16 -90.7(5)
N15 Fe4 Fe5 N16 -164.6(2)
N9 Fe4 Fe5 N16 90.9(2)
N16 Fe4 Fe5 N13 77.5(7)
N12 Fe4 Fe5 N13 -13.2(8)
N15 Fe4 Fe5 N13 -87.1(7)
N9 Fe4 Fe5 N13 168.4(7)
N16 Fe4 Fe5 N15 164.6(2)
N12 Fe4 Fe5 N15 73.9(4)
N9 Fe4 Fe5 N15 -104.5(2)
N16 Fe4 Fe5 N10 -107.4(2)
N12 Fe4 Fe5 N10 161.9(4)
N15 Fe4 Fe5 N10 88.00(19)
N9 Fe4 Fe5 N10 -16.53(19)
N16 Fe4 Fe5 Fe6 -151.49(18)
N12 Fe4 Fe5 Fe6 117.8(4)
N15 Fe4 Fe5 Fe6 43.90(16)
N9 Fe4 Fe5 Fe6 -60.63(15)
C73A N11 Fe6 N14 28.7(9)
C59 N11 Fe6 N14 -147.8(5)
C73B N11 Fe6 N14 4.8(8)
C73A N11 Fe6 N15 -78.5(10)
C59 N11 Fe6 N15 105.0(5)
C73B N11 Fe6 N15 -102.4(8)
C73A N11 Fe6 N10 174.1(9)
C59 N11 Fe6 N10 -2.4(5)
C73B N11 Fe6 N10 150.2(8)
C73A N11 Fe6 Fe5 -139.5(9)
C59 N11 Fe6 Fe5 44.0(5)
C73B N11 Fe6 Fe5 -163.5(8)
C78B N14 Fe6 N11 -14.7(10)
C78A N14 Fe6 N11 -30.3(7)
Si6 N14 Fe6 N11 153.1(3)
C78B N14 Fe6 N15 106.6(10)
C78A N14 Fe6 N15 91.0(7)
Si6 N14 Fe6 N15 -85.6(3)
C78B N14 Fe6 N10 -113.5(10)
C78A N14 Fe6 N10 -129.2(7)
Si6 N14 Fe6 N10 54.3(5)
C78B N14 Fe6 Fe5 151.0(9)
C78A N14 Fe6 Fe5 135.4(7)
Si6 N14 Fe6 Fe5 -41.2(4)
C97 N15 Fe6 N11 95.7(4)
Fe5 N15 Fe6 N11 -121.09(19)
Fe4 N15 Fe6 N11 -46.5(3)
C97 N15 Fe6 N14 2.2(4)
Fe5 N15 Fe6 N14 145.47(17)
Fe4 N15 Fe6 N14 -139.9(2)
C97 N15 Fe6 N10 -156.2(4)
Fe5 N15 Fe6 N10 -12.91(17)
Fe4 N15 Fe6 N10 61.7(2)
C97 N15 Fe6 Fe5 -143.3(4)
Fe4 N15 Fe6 Fe5 74.63(19)
C67 N10 Fe6 N11 -122.5(3)
C57 N10 Fe6 N11 10.0(4)
Fe5 N10 Fe6 N11 137.18(17)
C67 N10 Fe6 N14 -28.9(5)
C57 N10 Fe6 N14 103.6(4)
Fe5 N10 Fe6 N14 -129.3(3)
C67 N10 Fe6 N15 112.7(3)
C57 N10 Fe6 N15 -114.8(3)
Fe5 N10 Fe6 N15 12.38(17)
C67 N10 Fe6 Fe5 100.4(3)
C57 N10 Fe6 Fe5 -127.2(4)
N16 Fe5 Fe6 N11 27.7(2)
N13 Fe5 Fe6 N11 -137.3(2)
N15 Fe5 Fe6 N11 98.3(3)
N10 Fe5 Fe6 N11 -65.3(2)
Fe4 Fe5 Fe6 N11 52.07(19)
N16 Fe5 Fe6 N14 -132.8(3)
N13 Fe5 Fe6 N14 62.2(3)
N15 Fe5 Fe6 N14 -62.2(3)
N10 Fe5 Fe6 N14 134.1(3)
Fe4 Fe5 Fe6 N14 -108.5(2)
N16 Fe5 Fe6 N15 -70.6(2)
N13 Fe5 Fe6 N15 124.4(2)
N10 Fe5 Fe6 N15 -163.6(2)
Fe4 Fe5 Fe6 N15 -46.25(16)
N16 Fe5 Fe6 N10 93.0(2)
N13 Fe5 Fe6 N10 -71.94(19)
N15 Fe5 Fe6 N10 163.6(2)
Fe4 Fe5 Fe6 N10 117.38(15)
